data_4126233
loop_
_publ_author_name
'Hatano, Manabu'
'Nishikawa, Keisuke'
'Ishihara, Kazuaki'

_publ_section_title
;
 Enantioselective Cycloaddition of Styrenes with Aldimines Catalyzed by a
 Chiral Magnesium Potassium Binaphthyldisulfonate Cluster as a Chiral
 Br\/onsted Acid Catalyst.
;
_journal_name_full 'Journal of the American Chemical Society'
_journal_paper_doi 10.1021/jacs.7b04795
_journal_year 2017
_chemical_absolute_configuration (R)
_chemical_formula_sum 'C120 H108 K3.5 Mg1.5 O21.5 S6'
_chemical_formula_weight 2259.73
_chemical_name_common
;
(R)-BINSA-trimer potasium magnesium salt
;
_space_group_crystal_system monoclinic
_space_group_IT_number 5
_space_group_name_Hall 'C 2y'
_space_group_name_H-M_alt 'C 1 2 1'
_symmetry_space_group_name_Hall 'C 2y'
_symmetry_space_group_name_H-M 'C 1 2 1'
_atom_sites_solution_hydrogens geom
_audit_creation_method SHELXL-2014/6
_cell_angle_alpha 90
_cell_angle_beta 104.025(2)
_cell_angle_gamma 90
_cell_formula_units_Z 4
_cell_length_a 19.261(2)
_cell_length_b 25.280(3)
_cell_length_c 32.387(4)
_cell_measurement_reflns_used 15349
_cell_measurement_temperature 123(2)
_cell_measurement_theta_max 27.486
_cell_measurement_theta_min 3.013
_cell_volume 15300(3)
_computing_cell_refinement 'Rigaku CrystalClear'
_computing_data_collection 'Rigaku CrystalClear'
_computing_data_reduction 'Rigaku CrystalClear'
_computing_molecular_graphics 'Rigaku CrystalStructure'
_computing_publication_material 'Rigaku CrystalStructure'
_computing_structure_refinement 'SHELXL-2014/6 (Sheldrick, 2014)'
_computing_structure_solution 'Rigaku CrystalStructure'
_diffrn_ambient_temperature 123(2)
_diffrn_measured_fraction_theta_full 0.987
_diffrn_measured_fraction_theta_max 0.979
_diffrn_measurement_device_type 'PILATUS 200K area detector'
_diffrn_measurement_method 'phi and omega scan'
_diffrn_radiation_type MoK\a
_diffrn_radiation_wavelength 0.71075
_diffrn_reflns_av_R_equivalents 0.0365
_diffrn_reflns_av_unetI/netI 0.0542
_diffrn_reflns_Laue_measured_fraction_full 0.987
_diffrn_reflns_Laue_measured_fraction_max 0.979
_diffrn_reflns_limit_h_max 24
_diffrn_reflns_limit_h_min -24
_diffrn_reflns_limit_k_max 32
_diffrn_reflns_limit_k_min -29
_diffrn_reflns_limit_l_max 42
_diffrn_reflns_limit_l_min -41
_diffrn_reflns_number 60588
_diffrn_reflns_point_group_measured_fraction_full 0.852
_diffrn_reflns_point_group_measured_fraction_max 0.811
_diffrn_reflns_theta_full 25.242
_diffrn_reflns_theta_max 27.540
_diffrn_reflns_theta_min 3.013
_exptl_absorpt_coefficient_mu 0.242
_exptl_absorpt_correction_type empirical
_exptl_absorpt_process_details 'Rigaku CrystalClear'
_exptl_crystal_colour 'pale yellow'
_exptl_crystal_density_diffrn 0.981
_exptl_crystal_description prism
_exptl_crystal_F_000 4722
_exptl_crystal_size_max 0.300
_exptl_crystal_size_mid 0.300
_exptl_crystal_size_min 0.200
_exptl_transmission_factor_max 1.000
_exptl_transmission_factor_min 0.854
_refine_diff_density_max 0.776
_refine_diff_density_min -0.527
_refine_diff_density_rms 0.085
_refine_ls_abs_structure_details
;
 Flack x determined using 5668 quotients [(I+)-(I-)]/[(I+)+(I-)]
 (Parsons, Flack and Wagner, Acta Cryst. B69 (2013) 249-259).
;
_refine_ls_abs_structure_Flack 0.099(15)
_refine_ls_extinction_method none
_refine_ls_goodness_of_fit_ref 1.637
_refine_ls_hydrogen_treatment constr
_refine_ls_matrix_type full
_refine_ls_number_parameters 1394
_refine_ls_number_reflns 28622
_refine_ls_number_restraints 1
_refine_ls_restrained_S_all 1.637
_refine_ls_R_factor_all 0.1513
_refine_ls_R_factor_gt 0.1095
_refine_ls_shift/su_max 0.198
_refine_ls_shift/su_mean 0.060
_refine_ls_structure_factor_coef Fsqd
_refine_ls_weighting_details 'w=1/[\s^2^(Fo^2^)+(0.1000P)^2^] where P=(Fo^2^+2Fc^2^)/3'
_refine_ls_weighting_scheme calc
_refine_ls_wR_factor_gt 0.2703
_refine_ls_wR_factor_ref 0.2849
_reflns_Friedel_coverage 0.620
_reflns_Friedel_fraction_full 0.709
_reflns_Friedel_fraction_max 0.636
_reflns_number_gt 15869
_reflns_number_total 28622
_reflns_threshold_expression 'I > 2\s(I)'
_cod_data_source_file ja7b04795_si_004.cif
_cod_data_source_block CrystalClear
_cod_original_formula_sum 'C120 H108 K3.50 Mg1.50 O21.50 S6'
_cod_database_code 4126233
_shelx_space_group_comment
;
The symmetry employed for this shelxl refinement is uniquely defined
by the following loop, which should always be used as a source of
symmetry information in preference to the above space-group names.
They are only intended as comments.
;
_shelx_estimated_absorpt_t_min 0.931
_shelx_estimated_absorpt_t_max 0.953
_shelxl_version_number 2014/6

loop_
_space_group_symop_operation_xyz
'x, y, z'
'-x, y, -z'
'x+1/2, y+1/2, z'
'-x+1/2, y+1/2, -z'

loop_
_atom_site_label
_atom_site_type_symbol
_atom_site_fract_x
_atom_site_fract_y
_atom_site_fract_z
_atom_site_U_iso_or_equiv
_atom_site_adp_type
_atom_site_occupancy
_atom_site_site_symmetry_order
_atom_site_calc_flag
_atom_site_refinement_flags_posn
_atom_site_refinement_flags_adp
_atom_site_refinement_flags_occupancy
C1 C 0.1256(5) 0.3798(4) -0.0939(3) 0.089(3) Uani 1 1 d . . .
C2 C 0.0536(5) 0.3710(4) -0.1096(2) 0.083(3) Uani 1 1 d . . .
C3 C 0.0050(6) 0.4131(4) -0.1253(3) 0.087(3) Uani 1 1 d . . .
C4 C 0.0339(7) 0.4606(4) -0.1285(4) 0.114(4) Uani 1 1 d . . .
H4 H 0.0025 0.4885 -0.1406 0.137 Uiso 1 1 calc R U .
C5 C 0.1396(9) 0.5232(6) -0.1192(5) 0.140(5) Uani 1 1 d . . .
H5 H 0.1092 0.5515 -0.1315 0.168 Uiso 1 1 calc R U .
C6 C 0.2071(10) 0.5333(6) -0.1074(5) 0.160(8) Uani 1 1 d . . .
H6 H 0.2252 0.5678 -0.1097 0.192 Uiso 1 1 calc R U .
C7 C 0.2479(9) 0.4952(9) -0.0926(4) 0.155(7) Uani 1 1 d . . .
H7 H 0.2976 0.5032 -0.0849 0.186 Uiso 1 1 calc R U .
C8 C 0.2296(7) 0.4420(6) -0.0858(3) 0.121(4) Uani 1 1 d . . .
H8 H 0.2647 0.4164 -0.0737 0.145 Uiso 1 1 calc R U .
C9 C 0.1542(7) 0.4291(5) -0.0987(3) 0.105(3) Uani 1 1 d . . .
C10 C 0.1052(8) 0.4720(4) -0.1157(4) 0.114(4) Uani 1 1 d . . .
C11 C -0.0718(5) 0.4100(4) -0.1421(3) 0.079(2) Uani 1 1 d . . .
C12 C -0.1200(6) 0.4050(5) -0.1159(3) 0.108(4) Uani 1 1 d . . .
H12 H -0.1022 0.4006 -0.0860 0.129 Uiso 1 1 calc R U .
C13 C -0.1925(6) 0.4064(6) -0.1330(4) 0.115(4) Uani 1 1 d . . .
H13 H -0.2230 0.4046 -0.1140 0.138 Uiso 1 1 calc R U .
C14 C -0.2227(6) 0.4100(5) -0.1743(4) 0.102(3) Uani 1 1 d . . .
C15 C -0.1740(7) 0.4176(5) -0.1994(3) 0.108(4) Uani 1 1 d . . .
H15 H -0.1921 0.4237 -0.2290 0.130 Uiso 1 1 calc R U .
C16 C -0.1011(5) 0.4167(4) -0.1832(3) 0.092(3) Uani 1 1 d . . .
H16 H -0.0708 0.4210 -0.2021 0.110 Uiso 1 1 calc R U .
C17 C -0.3024(7) 0.4139(5) -0.1950(5) 0.113(4) Uani 1 1 d . . .
C18 C -0.3436(10) 0.3871(10) -0.1699(7) 0.197(9) Uani 1 1 d . . .
H18 H -0.3317 0.3494 -0.1683 0.295 Uiso 1 1 calc R U .
H18A H -0.3947 0.3916 -0.1831 0.295 Uiso 1 1 calc R U .
H18B H -0.3326 0.4021 -0.1411 0.295 Uiso 1 1 calc R U .
C19 C -0.3255(6) 0.3906(8) -0.2390(5) 0.150(6) Uani 1 1 d . . .
H19 H -0.3246 0.3519 -0.2371 0.225 Uiso 1 1 calc R U .
H19A H -0.2927 0.4023 -0.2561 0.225 Uiso 1 1 calc R U .
H19B H -0.3741 0.4025 -0.2525 0.225 Uiso 1 1 calc R U .
C20 C -0.3264(8) 0.4673(7) -0.1936(8) 0.195(9) Uani 1 1 d . . .
H20 H -0.2964 0.4908 -0.2060 0.292 Uiso 1 1 calc R U .
H20A H -0.3229 0.4775 -0.1640 0.292 Uiso 1 1 calc R U .
H20B H -0.3762 0.4701 -0.2100 0.292 Uiso 1 1 calc R U .
C21 C 0.1808(5) 0.3368(4) -0.0780(3) 0.089(3) Uani 1 1 d . . .
C22 C 0.2042(4) 0.3243(4) -0.0356(3) 0.082(3) Uani 1 1 d . . .
C23 C 0.2614(5) 0.2858(5) -0.0209(3) 0.090(3) Uani 1 1 d . . .
C24 C 0.2876(6) 0.2603(5) -0.0505(4) 0.103(3) Uani 1 1 d . . .
H24 H 0.3230 0.2338 -0.0417 0.123 Uiso 1 1 calc R U .
C25 C 0.2943(10) 0.2476(8) -0.1257(5) 0.169(7) Uani 1 1 d . . .
H25 H 0.3337 0.2244 -0.1161 0.203 Uiso 1 1 calc R U .
C26 C 0.2686(10) 0.2564(9) -0.1691(7) 0.171(7) Uani 1 1 d . . .
H26 H 0.2869 0.2363 -0.1889 0.205 Uiso 1 1 calc R U .
C27 C 0.2169(10) 0.2941(7) -0.1834(5) 0.148(6) Uani 1 1 d . . .
H27 H 0.2013 0.3013 -0.2130 0.177 Uiso 1 1 calc R U .
C28 C 0.1868(8) 0.3224(7) -0.1540(4) 0.134(5) Uani 1 1 d . . .
H28 H 0.1513 0.3487 -0.1635 0.161 Uiso 1 1 calc R U .
C29 C 0.2118(7) 0.3102(5) -0.1087(3) 0.105(3) Uani 1 1 d . . .
C30 C 0.2625(8) 0.2726(6) -0.0955(5) 0.123(4) Uani 1 1 d . . .
C31 C 0.2938(4) 0.2709(5) 0.0232(3) 0.095(3) Uani 1 1 d . . .
C32 C 0.3469(6) 0.2970(5) 0.0491(5) 0.118(4) Uani 1 1 d . . .
H32 H 0.3620 0.3296 0.0397 0.142 Uiso 1 1 calc R U .
C33 C 0.3830(6) 0.2778(6) 0.0913(4) 0.119(4) Uani 1 1 d . . .
H33 H 0.4180 0.2992 0.1095 0.143 Uiso 1 1 calc R U .
C34 C 0.3670(5) 0.2295(5) 0.1047(4) 0.105(4) Uani 1 1 d . . .
C35 C 0.3120(9) 0.2024(8) 0.0785(6) 0.167(7) Uani 1 1 d . . .
H35 H 0.2988 0.1690 0.0878 0.200 Uiso 1 1 calc R U .
C36 C 0.2744(6) 0.2215(6) 0.0388(4) 0.144(6) Uani 1 1 d . . .
H36 H 0.2359 0.2015 0.0222 0.173 Uiso 1 1 calc R U .
C37 C 0.4077(6) 0.2060(7) 0.1474(4) 0.131(5) Uani 1 1 d . . .
C38 C 0.3620(10) 0.1686(5) 0.1640(4) 0.140(5) Uani 1 1 d . . .
H38 H 0.3580 0.1353 0.1481 0.209 Uiso 1 1 calc R U .
H38A H 0.3143 0.1839 0.1609 0.209 Uiso 1 1 calc R U .
H38B H 0.3835 0.1616 0.1942 0.209 Uiso 1 1 calc R U .
C39 C 0.4261(15) 0.2487(8) 0.1830(6) 0.216(11) Uani 1 1 d . . .
H39 H 0.4514 0.2781 0.1734 0.325 Uiso 1 1 calc R U .
H39A H 0.4567 0.2330 0.2087 0.325 Uiso 1 1 calc R U .
H39B H 0.3819 0.2617 0.1893 0.325 Uiso 1 1 calc R U .
C40 C 0.4748(13) 0.186(2) 0.1414(10) 0.40(3) Uani 1 1 d . . .
H40 H 0.4993 0.2133 0.1291 0.602 Uiso 1 1 calc R U .
H40A H 0.4655 0.1552 0.1220 0.602 Uiso 1 1 calc R U .
H40B H 0.5051 0.1745 0.1689 0.602 Uiso 1 1 calc R U .
S1 S 0.01505(15) 0.30719(13) -0.10709(12) 0.1138(11) Uani 1 1 d . . .
O1 O -0.0120(6) 0.3138(6) -0.0663(3) 0.177(5) Uani 1 1 d . . .
O2 O -0.0398(4) 0.3011(3) -0.1431(3) 0.119(2) Uani 1 1 d . . .
O3 O 0.0705(4) 0.2708(3) -0.1016(4) 0.171(5) Uani 1 1 d . . .
S2 S 0.16626(12) 0.35318(13) 0.00387(7) 0.0908(8) Uani 1 1 d . . .
O4 O 0.1198(6) 0.3173(5) 0.0124(3) 0.162(4) Uani 1 1 d . . .
O5 O 0.1209(7) 0.3922(6) -0.0142(3) 0.230(8) Uani 1 1 d . . .
O6 O 0.2211(4) 0.3624(4) 0.0412(3) 0.144(3) Uani 1 1 d . . .
Mg1 Mg 0.0000 0.3239(2) 0.0000 0.1121(16) Uani 1 2 d S T P
O7 O 0.0000 0.4116(5) 0.0000 0.136(4) Uani 1 2 d S T P
O8 O 0.0000 0.2439(5) 0.0000 0.39(2) Uani 1 2 d S T P
K1 K 0.1140(5) 0.1871(3) -0.0657(4) 0.322(5) Uani 1 1 d . . .
K2 K 0.15716(16) 0.27174(17) 0.09554(8) 0.1464(13) Uani 1 1 d . . .
S3 S 0.10912(14) 0.13754(8) 0.04222(6) 0.0758(6) Uani 1 1 d . . .
O9 O 0.0868(7) 0.1892(3) 0.0535(3) 0.165(4) Uani 1 1 d . . .
O10 O 0.1023(5) 0.1353(4) -0.0025(2) 0.134(3) Uani 1 1 d . . .
O11 O 0.1768(4) 0.1259(4) 0.0684(3) 0.137(4) Uani 1 1 d . . .
C41 C -0.0013(4) 0.0625(3) 0.0236(2) 0.0583(18) Uani 1 1 d . . .
C42 C 0.0458(4) 0.0916(3) 0.0547(2) 0.065(2) Uani 1 1 d . . .
C43 C 0.0464(5) 0.0860(3) 0.0984(2) 0.073(2) Uani 1 1 d . . .
C44 C 0.0018(6) 0.0503(4) 0.1095(3) 0.105(4) Uani 1 1 d . . .
H44 H 0.0031 0.0453 0.1388 0.127 Uiso 1 1 calc R U .
C45 C -0.0931(11) -0.0160(9) 0.0905(4) 0.222(12) Uani 1 1 d . . .
H45 H -0.0926 -0.0202 0.1197 0.266 Uiso 1 1 calc R U .
C46 C -0.1367(13) -0.0442(11) 0.0620(4) 0.246(14) Uani 1 1 d . . .
H46 H -0.1666 -0.0693 0.0711 0.295 Uiso 1 1 calc R U .
C47 C -0.1415(8) -0.0390(5) 0.0181(3) 0.141(6) Uani 1 1 d . . .
H47 H -0.1758 -0.0583 -0.0025 0.170 Uiso 1 1 calc R U .
C48 C -0.0961(7) -0.0061(4) 0.0069(3) 0.105(4) Uani 1 1 d . . .
H48 H -0.0952 -0.0045 -0.0223 0.126 Uiso 1 1 calc R U .
C49 C -0.0490(6) 0.0265(4) 0.0358(3) 0.089(3) Uani 1 1 d . . .
C50 C -0.0468(8) 0.0204(6) 0.0784(3) 0.138(6) Uani 1 1 d . . .
C51 C 0.0967(6) 0.1166(3) 0.1354(2) 0.076(2) Uani 1 1 d . . .
C52 C 0.1539(5) 0.0927(3) 0.1601(3) 0.074(2) Uani 1 1 d . . .
H52 H 0.1674 0.0585 0.1527 0.088 Uiso 1 1 calc R U .
C53 C 0.1925(4) 0.1168(4) 0.1954(3) 0.074(2) Uani 1 1 d . . .
H53 H 0.2334 0.0991 0.2118 0.089 Uiso 1 1 calc R U .
C54 C 0.1755(5) 0.1658(3) 0.2088(2) 0.070(2) Uani 1 1 d . . .
C55 C 0.1163(6) 0.1903(4) 0.1830(3) 0.095(3) Uani 1 1 d . . .
H55 H 0.1020 0.2240 0.1908 0.114 Uiso 1 1 calc R U .
C56 C 0.0769(6) 0.1664(3) 0.1456(3) 0.083(3) Uani 1 1 d . . .
H56 H 0.0374 0.1842 0.1277 0.100 Uiso 1 1 calc R U .
C57 C 0.2165(6) 0.1942(4) 0.2501(3) 0.089(3) Uani 1 1 d . . .
C58 C 0.1645(6) 0.2035(4) 0.2794(3) 0.093(3) Uani 1 1 d . . .
H58 H 0.1162 0.2102 0.2619 0.140 Uiso 1 1 calc R U .
H58A H 0.1806 0.2342 0.2978 0.140 Uiso 1 1 calc R U .
H58B H 0.1639 0.1721 0.2971 0.140 Uiso 1 1 calc R U .
C59 C 0.2439(8) 0.2483(6) 0.2387(5) 0.156(7) Uani 1 1 d . . .
H59 H 0.2657 0.2441 0.2145 0.233 Uiso 1 1 calc R U .
H59A H 0.2797 0.2620 0.2632 0.233 Uiso 1 1 calc R U .
H59B H 0.2038 0.2732 0.2311 0.233 Uiso 1 1 calc R U .
C60 C 0.2799(7) 0.1646(9) 0.2733(5) 0.204(11) Uani 1 1 d . . .
H60 H 0.3108 0.1569 0.2540 0.306 Uiso 1 1 calc R U .
H60A H 0.2647 0.1315 0.2840 0.306 Uiso 1 1 calc R U .
H60B H 0.3065 0.1859 0.2972 0.306 Uiso 1 1 calc R U .
C61 C 0.3120(4) 0.3133(3) 0.4020(2) 0.0604(18) Uani 1 1 d . . .
C62 C 0.3752(4) 0.3228(3) 0.3883(2) 0.0585(18) Uani 1 1 d . . .
C63 C 0.4130(4) 0.2810(3) 0.3763(2) 0.063(2) Uani 1 1 d . . .
C64 C 0.3888(5) 0.2302(3) 0.3805(3) 0.071(2) Uani 1 1 d . . .
H64 H 0.4162 0.2015 0.3740 0.086 Uiso 1 1 calc R U .
C65 C 0.3030(6) 0.1661(4) 0.3964(3) 0.097(3) Uani 1 1 d . . .
H65 H 0.3308 0.1374 0.3904 0.116 Uiso 1 1 calc R U .
C66 C 0.2404(6) 0.1565(4) 0.4075(3) 0.090(3) Uani 1 1 d . . .
H66 H 0.2252 0.1210 0.4094 0.108 Uiso 1 1 calc R U .
C67 C 0.2000(5) 0.1965(4) 0.4159(3) 0.075(2) Uani 1 1 d . . .
H67 H 0.1553 0.1888 0.4222 0.089 Uiso 1 1 calc R U .
C68 C 0.2217(4) 0.2486(4) 0.4158(2) 0.072(2) Uani 1 1 d . . .
H68 H 0.1939 0.2763 0.4234 0.087 Uiso 1 1 calc R U .
C69 C 0.2867(4) 0.2600(3) 0.4039(2) 0.0596(18) Uani 1 1 d . . .
C70 C 0.3269(4) 0.2185(3) 0.3936(2) 0.0610(19) Uani 1 1 d . . .
C71 C 0.4763(4) 0.2850(3) 0.3578(3) 0.069(2) Uani 1 1 d . . .
C72 C 0.5450(6) 0.2771(8) 0.3811(5) 0.171(8) Uani 1 1 d . . .
H72 H 0.5550 0.2734 0.4111 0.205 Uiso 1 1 calc R U .
C73 C 0.6014(6) 0.2746(9) 0.3595(5) 0.185(9) Uani 1 1 d . . .
H73 H 0.6482 0.2659 0.3755 0.222 Uiso 1 1 calc R U .
C74 C 0.5910(6) 0.2843(4) 0.3160(4) 0.101(3) Uani 1 1 d . . .
C75 C 0.5253(6) 0.2943(5) 0.2950(3) 0.094(3) Uani 1 1 d . . .
H75 H 0.5163 0.3007 0.2653 0.113 Uiso 1 1 calc R U .
C76 C 0.4661(5) 0.2959(4) 0.3148(3) 0.085(3) Uani 1 1 d . . .
H76 H 0.4196 0.3046 0.2983 0.102 Uiso 1 1 calc R U .
C77 C 0.6510(7) 0.2799(7) 0.2936(6) 0.140(6) Uani 1 1 d . . .
C78 C 0.7117(10) 0.3225(9) 0.3188(7) 0.192(9) Uani 1 1 d . . .
H78 H 0.7213 0.3162 0.3496 0.289 Uiso 1 1 calc R U .
H78A H 0.6938 0.3586 0.3125 0.289 Uiso 1 1 calc R U .
H78B H 0.7560 0.3180 0.3094 0.289 Uiso 1 1 calc R U .
C79 C 0.6842(11) 0.2290(7) 0.3007(10) 0.253(15) Uani 1 1 d . . .
H79 H 0.6960 0.2211 0.3312 0.380 Uiso 1 1 calc R U .
H79A H 0.7280 0.2290 0.2904 0.380 Uiso 1 1 calc R U .
H79B H 0.6512 0.2021 0.2854 0.380 Uiso 1 1 calc R U .
C80 C 0.6328(11) 0.3045(9) 0.2517(9) 0.224(11) Uani 1 1 d . . .
H80 H 0.6764 0.3091 0.2415 0.336 Uiso 1 1 calc R U .
H80A H 0.6109 0.3391 0.2536 0.336 Uiso 1 1 calc R U .
H80B H 0.5990 0.2820 0.2318 0.336 Uiso 1 1 calc R U .
C81 C 0.2603(4) 0.3555(3) 0.4085(3) 0.068(2) Uani 1 1 d . . .
C82 C 0.2585(4) 0.3763(3) 0.4482(3) 0.065(2) Uani 1 1 d . . .
C83 C 0.1987(5) 0.4109(3) 0.4517(3) 0.075(2) Uani 1 1 d . . .
C84 C 0.1545(5) 0.4251(4) 0.4171(5) 0.099(3) Uani 1 1 d . . .
H84 H 0.1209 0.4518 0.4194 0.119 Uiso 1 1 calc R U .
C85 C 0.0979(7) 0.4205(5) 0.3386(5) 0.129(5) Uani 1 1 d . . .
H85 H 0.0630 0.4461 0.3410 0.155 Uiso 1 1 calc R U .
C86 C 0.0976(7) 0.3975(7) 0.2983(5) 0.137(5) Uani 1 1 d . . .
H86 H 0.0614 0.4060 0.2736 0.164 Uiso 1 1 calc R U .
C87 C 0.1514(6) 0.3628(5) 0.2966(4) 0.103(3) Uani 1 1 d . . .
H87 H 0.1511 0.3475 0.2697 0.123 Uiso 1 1 calc R U .
C88 C 0.2047(4) 0.3488(4) 0.3300(3) 0.077(2) Uani 1 1 d . . .
H88 H 0.2407 0.3248 0.3262 0.093 Uiso 1 1 calc R U .
C89 C 0.2071(4) 0.3697(3) 0.3707(3) 0.075(2) Uani 1 1 d . . .
C90 C 0.1508(5) 0.4045(4) 0.3750(4) 0.092(3) Uani 1 1 d . . .
C91 C 0.1859(5) 0.4300(4) 0.4925(4) 0.091(3) Uani 1 1 d . . .
C92 C 0.1417(12) 0.4034(6) 0.5102(6) 0.199(10) Uani 1 1 d . . .
H92 H 0.1258 0.3696 0.4991 0.239 Uiso 1 1 calc R U .
C93 C 0.1164(9) 0.4233(6) 0.5457(5) 0.155(6) Uani 1 1 d . . .
H93 H 0.0820 0.4044 0.5565 0.186 Uiso 1 1 calc R U .
C94 C 0.1444(7) 0.4711(5) 0.5635(5) 0.146(6) Uani 1 1 d . . .
C95 C 0.1907(8) 0.4936(6) 0.5452(6) 0.161(7) Uani 1 1 d . . .
H95 H 0.2120 0.5254 0.5579 0.193 Uiso 1 1 calc R U .
C96 C 0.2122(6) 0.4767(4) 0.5095(4) 0.108(4) Uani 1 1 d . . .
H96 H 0.2440 0.4970 0.4976 0.129 Uiso 1 1 calc R U .
C97 C 0.1183(8) 0.4919(10) 0.6009(7) 0.204(11) Uani 1 1 d . . .
C98 C 0.1761(10) 0.5197(8) 0.6330(6) 0.174(7) Uani 1 1 d . . .
H98 H 0.1580 0.5294 0.6578 0.262 Uiso 1 1 calc R U .
H98A H 0.1904 0.5518 0.6202 0.262 Uiso 1 1 calc R U .
H98B H 0.2175 0.4962 0.6419 0.262 Uiso 1 1 calc R U .
C99 C 0.0814(17) 0.4582(10) 0.6213(8) 0.246(15) Uani 1 1 d . . .
H99 H 0.0412 0.4772 0.6281 0.368 Uiso 1 1 calc R U .
H99A H 0.1135 0.4452 0.6476 0.368 Uiso 1 1 calc R U .
H99B H 0.0631 0.4282 0.6027 0.368 Uiso 1 1 calc R U .
C100 C 0.0493(18) 0.520(2) 0.5837(9) 0.38(3) Uani 1 1 d . . .
H100 H 0.0109 0.5030 0.5937 0.576 Uiso 1 1 calc R U .
H101 H 0.0378 0.5196 0.5525 0.576 Uiso 1 1 calc R U .
H102 H 0.0539 0.5571 0.5935 0.576 Uiso 1 1 calc R U .
S4 S 0.40892(12) 0.38852(9) 0.38574(7) 0.0761(6) Uani 1 1 d . . .
O12 O 0.3755(7) 0.4208(3) 0.4099(4) 0.168(5) Uani 1 1 d . . .
O13 O 0.4830(5) 0.3857(4) 0.4063(5) 0.176(4) Uani 1 1 d . . .
O14 O 0.4044(8) 0.4012(4) 0.3449(3) 0.193(6) Uani 1 1 d . . .
S5 S 0.32416(11) 0.36021(9) 0.49496(7) 0.0722(6) Uani 1 1 d . . .
O15 O 0.3585(4) 0.4131(3) 0.5069(2) 0.0961(19) Uani 1 1 d . . .
O16 O 0.3726(3) 0.3254(2) 0.48350(17) 0.0773(16) Uani 1 1 d . . .
O17 O 0.2869(4) 0.3429(3) 0.5248(2) 0.106(2) Uani 1 1 d . . .
Mg2 Mg 0.4245(3) 0.4612(2) 0.47364(18) 0.1525(18) Uani 1 1 d . . .
O18 O 0.5000 0.4187(4) 0.5000 0.097(3) Uani 1 2 d S T P
O19 O 0.3353(3) 0.5046(2) 0.43937(18) 0.0798(16) Uani 1 1 d . . .
K3 K 0.5000 0.2901(3) 0.5000 0.284(6) Uani 1 2 d S T P
K4 K 0.40379(15) 0.44663(12) 0.59006(8) 0.1152(8) Uani 1 1 d . . .
O20 O 0.2872(10) 0.3926(6) 0.5994(5) 0.248(9) Uani 1 1 d . . .
S6 S 0.4239(5) 0.55775(15) 0.53480(10) 0.207(3) Uani 1 1 d . . .
O21 O 0.3802(5) 0.5583(3) 0.5598(4) 0.149(4) Uani 1 1 d . . .
O22 O 0.4628(11) 0.5085(3) 0.5361(5) 0.292(11) Uani 1 1 d . . .
O23 O 0.3923(15) 0.5675(6) 0.4929(3) 0.393(19) Uani 1 1 d . . .
C101 C 0.5147(10) 0.6380(4) 0.5248(3) 0.143(6) Uani 1 1 d . . .
C102 C 0.4849(11) 0.6074(4) 0.5523(3) 0.152(7) Uani 1 1 d . . .
C103 C 0.5197(9) 0.6126(4) 0.5977(3) 0.119(5) Uani 1 1 d . . .
C104 C 0.5696(9) 0.6506(5) 0.6102(4) 0.126(4) Uani 1 1 d . . .
H104 H 0.5879 0.6566 0.6398 0.151 Uiso 1 1 calc R U .
C105 C 0.6516(10) 0.7259(7) 0.5982(5) 0.150(5) Uani 1 1 d . . .
H105 H 0.6687 0.7321 0.6279 0.180 Uiso 1 1 calc R U .
C106 C 0.6751(10) 0.7552(7) 0.5691(7) 0.160(6) Uani 1 1 d . . .
H106 H 0.7099 0.7820 0.5786 0.192 Uiso 1 1 calc R U .
C107 C 0.6481(11) 0.7465(6) 0.5247(6) 0.142(6) Uani 1 1 d . . .
H107 H 0.6670 0.7671 0.5055 0.170 Uiso 1 1 calc R U .
C108 C 0.5973(10) 0.7105(5) 0.5085(5) 0.138(5) Uani 1 1 d . . .
H108 H 0.5791 0.7071 0.4786 0.166 Uiso 1 1 calc R U .
C109 C 0.5704(11) 0.6761(4) 0.5385(4) 0.147(6) Uani 1 1 d . . .
C110 C 0.5958(10) 0.6819(5) 0.5810(4) 0.131(5) Uani 1 1 d . . .
C111 C 0.4957(7) 0.5824(4) 0.6300(3) 0.099(3) Uani 1 1 d . . .
C112 C 0.4477(7) 0.6023(5) 0.6519(4) 0.113(4) Uani 1 1 d . . .
H112 H 0.4267 0.6361 0.6445 0.135 Uiso 1 1 calc R U .
C113 C 0.4301(7) 0.5734(5) 0.6844(4) 0.115(4) Uani 1 1 d . . .
H113 H 0.3995 0.5891 0.6999 0.137 Uiso 1 1 calc R U .
C114 C 0.4552(5) 0.5233(4) 0.6950(3) 0.075(2) Uani 1 1 d . . .
C115 C 0.5042(6) 0.5053(4) 0.6749(3) 0.091(3) Uani 1 1 d . . .
H115 H 0.5243 0.4714 0.6826 0.109 Uiso 1 1 calc R U .
C116 C 0.5267(8) 0.5329(4) 0.6442(3) 0.115(4) Uani 1 1 d . . .
H116 H 0.5633 0.5187 0.6323 0.138 Uiso 1 1 calc R U .
C117 C 0.4292(5) 0.4926(5) 0.7292(3) 0.088(3) Uani 1 1 d . . .
C118 C 0.3559(12) 0.4906(10) 0.7215(8) 0.213(10) Uani 1 1 d . . .
H118 H 0.3391 0.4553 0.7110 0.319 Uiso 1 1 calc R U .
H119 H 0.3348 0.5172 0.7001 0.319 Uiso 1 1 calc R U .
H120 H 0.3413 0.4978 0.7479 0.319 Uiso 1 1 calc R U .
C119 C 0.4623(9) 0.4358(8) 0.7351(5) 0.170(7) Uani 1 1 d . . .
H121 H 0.4405 0.4141 0.7102 0.255 Uiso 1 1 calc R U .
H122 H 0.4532 0.4197 0.7607 0.255 Uiso 1 1 calc R U .
H123 H 0.5141 0.4381 0.7378 0.255 Uiso 1 1 calc R U .
C120 C 0.4567(15) 0.5203(8) 0.7721(4) 0.208(11) Uani 1 1 d . . .
H124 H 0.4307 0.5536 0.7722 0.313 Uiso 1 1 calc R U .
H125 H 0.5079 0.5276 0.7765 0.313 Uiso 1 1 calc R U .
H126 H 0.4489 0.4974 0.7950 0.313 Uiso 1 1 calc R U .

loop_
_atom_site_aniso_label
_atom_site_aniso_U_11
_atom_site_aniso_U_22
_atom_site_aniso_U_33
_atom_site_aniso_U_23
_atom_site_aniso_U_13
_atom_site_aniso_U_12
C1 0.093(7) 0.106(8) 0.066(5) 0.024(5) 0.015(5) -0.043(6)
C2 0.089(6) 0.110(7) 0.050(4) 0.030(4) 0.017(4) -0.009(6)
C3 0.123(8) 0.091(7) 0.046(4) 0.006(4) 0.019(5) -0.008(6)
C4 0.131(9) 0.076(7) 0.106(8) 0.004(6) -0.025(7) -0.036(7)
C5 0.143(12) 0.117(11) 0.129(11) 0.001(8) -0.032(9) 0.006(9)
C6 0.164(14) 0.117(11) 0.143(12) 0.057(9) -0.069(11) -0.057(10)
C7 0.138(11) 0.230(19) 0.078(8) 0.023(9) -0.012(8) -0.107(13)
C8 0.128(9) 0.148(11) 0.075(6) 0.018(6) 0.004(6) -0.078(8)
C9 0.135(9) 0.113(9) 0.057(6) 0.015(5) 0.006(6) -0.007(8)
C10 0.161(11) 0.057(6) 0.101(8) 0.015(5) -0.010(8) -0.037(7)
C11 0.079(6) 0.096(6) 0.058(5) -0.011(4) 0.009(5) 0.001(5)
C12 0.113(8) 0.166(11) 0.040(5) -0.003(5) 0.011(5) 0.007(8)
C13 0.088(7) 0.190(13) 0.068(7) -0.030(7) 0.021(6) -0.005(7)
C14 0.102(7) 0.104(8) 0.101(8) -0.035(6) 0.029(7) 0.011(6)
C15 0.140(10) 0.113(8) 0.073(6) -0.012(5) 0.028(7) 0.017(7)
C16 0.072(6) 0.117(8) 0.078(7) 0.007(5) 0.001(5) -0.004(6)
C17 0.088(8) 0.104(9) 0.143(11) -0.016(7) 0.020(8) 0.014(7)
C18 0.146(13) 0.25(2) 0.190(18) -0.098(17) 0.023(13) 0.001(16)
C19 0.084(7) 0.223(17) 0.127(10) -0.040(11) -0.005(7) 0.012(9)
C20 0.112(10) 0.132(14) 0.32(3) -0.036(14) 0.008(13) 0.031(10)
C21 0.078(5) 0.121(8) 0.067(6) 0.032(5) 0.018(5) -0.034(6)
C22 0.049(4) 0.110(7) 0.089(6) 0.033(5) 0.019(4) -0.003(5)
C23 0.074(6) 0.124(8) 0.083(6) 0.005(6) 0.037(5) -0.041(6)
C24 0.097(7) 0.116(8) 0.096(8) 0.037(6) 0.024(6) 0.003(6)
C25 0.189(15) 0.237(19) 0.112(11) 0.054(11) 0.093(11) 0.069(14)
C26 0.145(13) 0.197(19) 0.20(2) -0.024(15) 0.102(13) -0.022(13)
C27 0.177(14) 0.179(14) 0.125(10) 0.033(10) 0.109(11) 0.026(12)
C28 0.149(10) 0.184(13) 0.086(8) -0.010(8) 0.059(8) -0.017(10)
C29 0.124(9) 0.119(9) 0.083(7) 0.028(6) 0.047(7) -0.014(8)
C30 0.120(9) 0.122(10) 0.137(11) -0.006(9) 0.053(9) -0.027(9)
C31 0.054(5) 0.120(8) 0.105(7) 0.040(6) 0.003(5) -0.036(5)
C32 0.096(7) 0.099(8) 0.159(11) 0.026(7) 0.032(8) -0.034(7)
C33 0.091(7) 0.137(10) 0.107(8) 0.047(8) -0.020(6) -0.014(7)
C34 0.058(5) 0.134(10) 0.114(8) 0.041(7) 0.003(6) -0.017(6)
C35 0.132(11) 0.181(15) 0.163(14) 0.082(12) -0.012(11) -0.015(11)
C36 0.093(7) 0.198(14) 0.115(9) 0.078(9) -0.026(7) -0.086(9)
C37 0.088(7) 0.176(13) 0.114(10) 0.063(10) -0.005(7) 0.017(8)
C38 0.212(15) 0.100(9) 0.099(9) 0.009(7) 0.021(10) 0.014(10)
C39 0.31(3) 0.175(16) 0.122(12) 0.008(11) -0.039(15) -0.069(18)
C40 0.181(19) 0.75(8) 0.29(3) 0.36(5) 0.08(2) 0.23(3)
S1 0.0774(16) 0.121(2) 0.142(3) 0.064(2) 0.0242(18) -0.0178(17)
O1 0.162(8) 0.265(13) 0.110(6) 0.055(7) 0.042(6) -0.068(9)
O2 0.118(5) 0.081(5) 0.139(6) 0.009(4) -0.006(5) -0.011(4)
O3 0.079(5) 0.096(6) 0.318(14) 0.099(7) 0.008(6) -0.005(5)
S2 0.0603(12) 0.150(2) 0.0623(13) 0.0236(14) 0.0161(11) -0.0111(15)
O4 0.181(8) 0.222(11) 0.112(6) -0.036(6) 0.095(6) -0.078(8)
O5 0.252(12) 0.383(19) 0.077(5) 0.099(8) 0.086(7) 0.226(14)
O6 0.079(4) 0.209(10) 0.127(7) -0.061(6) -0.004(4) 0.007(5)
Mg1 0.120(4) 0.091(4) 0.121(4) 0.000 0.019(3) 0.000
O7 0.104(7) 0.101(8) 0.205(13) 0.000 0.040(8) 0.000
O8 0.49(3) 0.110(10) 0.31(2) 0.000 -0.39(3) 0.000
K1 0.330(10) 0.233(7) 0.394(12) 0.113(7) 0.071(9) 0.019(7)
K2 0.1150(19) 0.243(4) 0.0641(14) -0.0060(18) -0.0122(13) -0.009(2)
S3 0.1166(18) 0.0511(11) 0.0567(12) 0.0058(9) 0.0152(12) -0.0142(12)
O9 0.307(13) 0.037(4) 0.190(9) 0.022(4) 0.138(9) 0.003(5)
O10 0.193(8) 0.153(7) 0.058(4) -0.028(4) 0.035(5) -0.083(7)
O11 0.095(5) 0.176(8) 0.112(5) 0.071(5) -0.030(4) -0.046(5)
C41 0.078(5) 0.050(4) 0.041(4) 0.011(3) 0.001(4) 0.002(4)
C42 0.088(5) 0.055(4) 0.049(4) 0.011(3) 0.015(4) 0.011(4)
C43 0.108(6) 0.068(5) 0.033(4) 0.010(3) -0.004(4) -0.016(5)
C44 0.139(9) 0.117(8) 0.048(5) 0.011(5) -0.002(5) -0.067(7)
C45 0.29(2) 0.31(2) 0.062(7) 0.001(9) 0.026(10) -0.24(2)
C46 0.28(2) 0.36(3) 0.066(8) 0.023(11) -0.006(11) -0.24(2)
C47 0.185(12) 0.139(10) 0.077(7) -0.008(6) -0.015(8) -0.115(10)
C48 0.159(10) 0.082(6) 0.056(5) 0.003(4) -0.009(6) -0.057(7)
C49 0.114(7) 0.095(7) 0.048(5) -0.004(4) 0.000(5) -0.027(6)
C50 0.179(12) 0.167(11) 0.045(5) 0.027(6) -0.016(6) -0.097(10)
C51 0.117(7) 0.063(5) 0.047(4) 0.003(4) 0.017(5) -0.018(5)
C52 0.089(6) 0.054(5) 0.069(5) -0.019(4) 0.002(5) 0.005(5)
C53 0.065(5) 0.083(6) 0.073(5) -0.024(4) 0.014(4) 0.019(4)
C54 0.090(6) 0.060(5) 0.055(4) -0.008(4) 0.011(4) -0.015(5)
C55 0.132(8) 0.070(6) 0.072(6) -0.019(5) 0.002(6) 0.006(6)
C56 0.115(7) 0.053(5) 0.069(5) 0.000(4) -0.003(5) 0.010(5)
C57 0.116(8) 0.083(6) 0.063(5) -0.032(5) 0.013(5) -0.021(6)
C58 0.118(7) 0.097(7) 0.069(6) -0.022(5) 0.031(5) -0.037(6)
C59 0.173(12) 0.172(14) 0.145(11) -0.099(10) 0.084(10) -0.116(11)
C60 0.103(9) 0.34(3) 0.134(12) -0.144(15) -0.038(9) 0.062(13)
C61 0.065(4) 0.053(4) 0.065(4) -0.003(3) 0.019(4) 0.016(4)
C62 0.057(4) 0.067(5) 0.052(4) -0.008(3) 0.015(3) -0.007(4)
C63 0.074(5) 0.075(6) 0.040(4) -0.015(3) 0.010(3) 0.010(4)
C64 0.089(6) 0.062(5) 0.072(5) -0.016(4) 0.037(4) 0.019(5)
C65 0.131(9) 0.069(6) 0.104(7) 0.001(5) 0.058(7) 0.006(6)
C66 0.114(7) 0.070(6) 0.102(7) -0.011(5) 0.058(6) -0.020(6)
C67 0.080(5) 0.070(6) 0.079(6) 0.002(4) 0.029(5) -0.015(5)
C68 0.076(5) 0.091(7) 0.057(5) -0.003(4) 0.030(4) 0.003(5)
C69 0.064(4) 0.073(5) 0.041(4) -0.003(3) 0.011(3) -0.002(4)
C70 0.074(5) 0.064(5) 0.045(4) -0.010(3) 0.015(4) 0.019(4)
C71 0.064(5) 0.085(6) 0.062(5) 0.002(4) 0.025(4) 0.016(4)
C72 0.066(6) 0.33(2) 0.126(10) 0.105(13) 0.041(7) 0.024(10)
C73 0.071(7) 0.34(3) 0.153(12) 0.120(15) 0.055(8) 0.053(11)
C74 0.076(7) 0.085(7) 0.155(11) -0.001(6) 0.056(7) 0.017(5)
C75 0.089(7) 0.125(8) 0.086(6) -0.013(6) 0.055(6) -0.005(6)
C76 0.066(5) 0.134(8) 0.058(5) -0.008(5) 0.020(4) 0.012(5)
C77 0.088(8) 0.195(16) 0.173(13) 0.043(12) 0.098(9) 0.043(9)
C78 0.139(13) 0.21(2) 0.24(2) 0.079(16) 0.079(15) 0.071(15)
C79 0.198(17) 0.113(12) 0.54(4) -0.037(17) 0.27(2) 0.023(12)
C80 0.190(16) 0.223(19) 0.35(3) -0.04(2) 0.24(2) -0.040(15)
C81 0.074(5) 0.059(5) 0.076(5) -0.001(4) 0.028(4) 0.003(4)
C82 0.063(4) 0.048(4) 0.089(6) -0.015(4) 0.033(4) -0.008(3)
C83 0.059(5) 0.059(5) 0.121(8) -0.019(5) 0.053(5) -0.004(4)
C84 0.058(5) 0.102(8) 0.140(10) 0.019(7) 0.029(6) 0.030(5)
C85 0.122(9) 0.121(10) 0.138(11) 0.056(8) 0.021(9) 0.062(8)
C86 0.095(8) 0.218(16) 0.108(10) 0.058(10) 0.042(7) 0.056(10)
C87 0.089(7) 0.123(9) 0.093(7) 0.009(6) 0.015(6) 0.013(7)
C88 0.058(4) 0.087(6) 0.083(6) 0.016(5) 0.011(4) 0.008(4)
C89 0.069(5) 0.064(5) 0.101(7) 0.014(4) 0.037(5) 0.004(4)
C90 0.059(5) 0.099(7) 0.125(9) 0.012(6) 0.037(6) 0.013(5)
C91 0.073(5) 0.079(6) 0.140(8) -0.028(6) 0.064(6) -0.010(5)
C92 0.32(2) 0.102(9) 0.261(18) -0.104(11) 0.240(19) -0.097(12)
C93 0.176(13) 0.134(11) 0.209(15) -0.041(10) 0.153(12) -0.048(10)
C94 0.118(9) 0.117(9) 0.242(16) -0.109(10) 0.118(10) -0.024(8)
C95 0.148(11) 0.122(11) 0.254(18) -0.106(12) 0.129(13) -0.070(9)
C96 0.126(8) 0.082(7) 0.140(9) -0.040(6) 0.081(8) -0.046(6)
C97 0.109(10) 0.31(2) 0.239(19) -0.179(19) 0.122(12) -0.088(14)
C98 0.180(15) 0.196(16) 0.183(15) -0.069(13) 0.114(13) -0.019(13)
C99 0.33(3) 0.23(2) 0.26(2) -0.13(2) 0.23(3) -0.12(2)
C100 0.30(3) 0.63(7) 0.22(2) -0.12(4) 0.07(2) 0.32(4)
S4 0.0769(14) 0.0757(14) 0.0880(15) -0.0220(11) 0.0440(12) -0.0158(11)
O12 0.230(10) 0.103(6) 0.240(11) -0.041(6) 0.188(10) -0.048(6)
O13 0.108(6) 0.138(8) 0.273(14) -0.040(8) 0.029(7) -0.048(6)
O14 0.384(18) 0.115(7) 0.137(7) -0.032(5) 0.175(10) -0.101(9)
S5 0.0682(11) 0.0869(15) 0.0700(12) -0.0237(11) 0.0332(10) -0.0084(12)
O15 0.101(4) 0.089(4) 0.104(5) -0.028(4) 0.036(4) 0.014(4)
O16 0.098(4) 0.076(4) 0.063(3) -0.002(3) 0.030(3) 0.033(3)
O17 0.106(5) 0.130(6) 0.094(5) -0.017(4) 0.050(4) -0.010(4)
Mg2 0.172(4) 0.147(4) 0.150(4) -0.023(3) 0.060(4) -0.003(4)
O18 0.094(6) 0.103(7) 0.120(7) 0.000 0.076(6) 0.000
O19 0.089(4) 0.069(3) 0.074(3) -0.028(3) 0.005(3) 0.001(3)
K3 0.121(4) 0.133(5) 0.568(19) 0.000 0.026(7) 0.000
K4 0.136(2) 0.140(2) 0.0896(15) -0.0130(14) 0.0650(15) -0.0199(17)
O20 0.37(2) 0.235(14) 0.203(12) -0.108(11) 0.188(14) -0.156(15)
S6 0.475(10) 0.089(2) 0.0650(19) -0.0167(15) 0.084(4) -0.118(4)
O21 0.152(7) 0.076(5) 0.175(10) -0.029(6) -0.046(7) 0.002(5)
O22 0.65(3) 0.053(5) 0.306(14) -0.094(7) 0.384(19) -0.143(10)
O23 0.79(5) 0.241(15) 0.073(6) 0.040(7) -0.049(12) -0.36(2)
C101 0.32(2) 0.049(5) 0.078(6) -0.013(5) 0.085(9) -0.005(9)
C102 0.34(2) 0.063(6) 0.061(6) -0.007(5) 0.067(9) -0.013(9)
C103 0.257(15) 0.049(5) 0.070(6) -0.002(5) 0.076(8) 0.005(8)
C104 0.220(14) 0.090(8) 0.072(7) -0.028(6) 0.046(8) -0.011(9)
C105 0.201(15) 0.142(13) 0.128(11) -0.001(9) 0.082(11) -0.009(12)
C106 0.191(15) 0.127(12) 0.199(18) -0.035(12) 0.118(14) -0.018(10)
C107 0.214(16) 0.079(9) 0.172(15) 0.013(9) 0.123(13) 0.021(10)
C108 0.230(17) 0.074(8) 0.136(11) -0.017(7) 0.094(11) 0.021(10)
C109 0.302(19) 0.058(6) 0.122(10) -0.030(6) 0.128(12) -0.037(9)
C110 0.224(15) 0.099(9) 0.079(8) 0.001(6) 0.054(9) -0.002(10)
C111 0.170(10) 0.073(6) 0.069(6) -0.004(5) 0.058(6) 0.015(7)
C112 0.142(10) 0.100(8) 0.087(7) 0.005(6) 0.008(7) 0.029(7)
C113 0.148(10) 0.106(9) 0.109(8) -0.006(7) 0.070(8) 0.030(8)
C114 0.077(5) 0.091(7) 0.062(5) 0.013(4) 0.024(4) 0.034(5)
C115 0.122(8) 0.079(6) 0.082(6) -0.004(5) 0.048(6) 0.015(6)
C116 0.206(13) 0.076(7) 0.085(7) -0.001(5) 0.075(8) 0.021(8)
C117 0.082(6) 0.124(8) 0.064(5) 0.004(5) 0.029(5) 0.020(6)
C118 0.201(19) 0.26(2) 0.22(2) 0.103(17) 0.126(17) 0.032(17)
C119 0.146(12) 0.229(19) 0.159(13) 0.078(13) 0.081(11) 0.040(13)
C120 0.36(3) 0.200(18) 0.090(9) 0.007(10) 0.097(14) -0.088(19)

loop_
_atom_type_symbol
_atom_type_description
_atom_type_scat_dispersion_real
_atom_type_scat_dispersion_imag
_atom_type_scat_source
C C 0.0033 0.0016 'International Tables Vol C Tables 4.2.6.8 and 6.1.1.4'
H H 0.0000 0.0000 'International Tables Vol C Tables 4.2.6.8 and 6.1.1.4'
O O 0.0106 0.0060 'International Tables Vol C Tables 4.2.6.8 and 6.1.1.4'
Mg Mg 0.0486 0.0363 'International Tables Vol C Tables 4.2.6.8 and 6.1.1.4'
S S 0.1246 0.1234 'International Tables Vol C Tables 4.2.6.8 and 6.1.1.4'
K K 0.2009 0.2494 'International Tables Vol C Tables 4.2.6.8 and 6.1.1.4'

loop_
_geom_angle_atom_site_label_1
_geom_angle_atom_site_label_2
_geom_angle_atom_site_label_3
_geom_angle
_geom_angle_site_symmetry_1
_geom_angle_site_symmetry_3
C2 C1 C9 119.7(10) . .
C2 C1 C21 124.7(9) . .
C9 C1 C21 114.7(9) . .
C1 C2 C3 121.9(9) . .
C1 C2 S1 121.5(8) . .
C3 C2 S1 116.4(7) . .
C4 C3 C2 116.6(10) . .
C4 C3 C11 115.2(10) . .
C2 C3 C11 128.0(9) . .
C3 C4 C10 124.9(11) . .
C3 C4 H4 117.6 . .
C10 C4 H4 117.5 . .
C6 C5 C10 126.4(13) . .
C6 C5 H5 116.8 . .
C10 C5 H5 116.8 . .
C7 C6 C5 116.9(14) . .
C7 C6 H6 121.5 . .
C5 C6 H6 121.6 . .
C6 C7 C8 128.7(14) . .
C6 C7 H7 115.6 . .
C8 C7 H7 115.7 . .
C7 C8 C9 116.0(14) . .
C7 C8 H8 122.0 . .
C9 C8 H8 122.0 . .
C1 C9 C8 124.6(11) . .
C1 C9 C10 118.3(11) . .
C8 C9 C10 117.1(11) . .
C4 C10 C9 118.0(10) . .
C4 C10 C5 127.0(12) . .
C9 C10 C5 114.9(12) . .
C16 C11 C12 115.8(9) . .
C16 C11 C3 121.1(9) . .
C12 C11 C3 122.8(8) . .
C13 C12 C11 120.6(8) . .
C13 C12 K2 82.4(8) . 2
C11 C12 K2 113.0(7) . 2
C13 C12 H12 119.7 . .
C11 C12 H12 119.7 . .
K2 C12 H12 75.0 2 .
C14 C13 C12 124.3(10) . .
C14 C13 H13 117.8 . .
C12 C13 H13 117.9 . .
C13 C14 C15 113.9(10) . .
C13 C14 C17 126.8(12) . .
C15 C14 C17 118.8(12) . .
C16 C15 C14 122.9(10) . .
C16 C15 H15 118.5 . .
C14 C15 H15 118.5 . .
C11 C16 C15 122.1(10) . .
C11 C16 H16 119.0 . .
C15 C16 H16 118.9 . .
C20 C17 C18 101.6(16) . .
C20 C17 C19 111.9(14) . .
C18 C17 C19 106.0(13) . .
C20 C17 C14 110.2(11) . .
C18 C17 C14 110.9(13) . .
C19 C17 C14 115.3(11) . .
C17 C18 H18 109.6 . .
C17 C18 H18A 109.4 . .
H18 C18 H18A 109.5 . .
C17 C18 H18B 109.4 . .
H18 C18 H18B 109.5 . .
H18A C18 H18B 109.5 . .
C17 C19 H19 109.3 . .
C17 C19 H19A 109.6 . .
H19 C19 H19A 109.5 . .
C17 C19 H19B 109.5 . .
H19 C19 H19B 109.5 . .
H19A C19 H19B 109.5 . .
C17 C20 H20 109.5 . .
C17 C20 H20A 109.4 . .
H20 C20 H20A 109.5 . .
C17 C20 H20B 109.5 . .
H20 C20 H20B 109.5 . .
H20A C20 H20B 109.5 . .
C22 C21 C29 119.4(10) . .
C22 C21 C1 122.4(10) . .
C29 C21 C1 118.2(8) . .
C21 C22 C23 121.1(9) . .
C21 C22 S2 122.1(8) . .
C23 C22 S2 116.7(7) . .
C24 C23 C22 117.9(9) . .
C24 C23 C31 115.3(11) . .
C22 C23 C31 126.8(10) . .
C23 C24 C30 121.4(12) . .
C23 C24 H24 119.3 . .
C30 C24 H24 119.3 . .
C26 C25 C30 121.2(16) . .
C26 C25 H25 119.4 . .
C30 C25 H25 119.3 . .
C27 C26 C25 120.2(17) . .
C27 C26 H26 120.0 . .
C25 C26 H26 119.8 . .
C26 C27 C28 120.1(15) . .
C26 C27 H27 119.9 . .
C28 C27 H27 120.0 . .
C27 C28 C29 118.5(15) . .
C27 C28 H28 120.8 . .
C29 C28 H28 120.7 . .
C30 C29 C21 119.7(10) . .
C30 C29 C28 120.2(13) . .
C21 C29 C28 120.1(12) . .
C29 C30 C25 119.4(14) . .
C29 C30 C24 120.3(12) . .
C25 C30 C24 120.1(15) . .
C32 C31 C36 115.8(9) . .
C32 C31 C23 124.8(9) . .
C36 C31 C23 119.0(9) . .
C31 C32 C33 123.1(10) . .
C31 C32 H32 118.4 . .
C33 C32 H32 118.5 . .
C34 C33 C32 120.4(11) . .
C34 C33 H33 119.8 . .
C32 C33 H33 119.8 . .
C33 C34 C35 117.0(11) . .
C33 C34 C37 122.1(11) . .
C35 C34 C37 120.8(12) . .
C34 C35 C36 123.1(14) . .
C34 C35 H35 118.5 . .
C36 C35 H35 118.5 . .
C35 C36 C31 120.4(11) . .
C35 C36 K2 84.2(11) . .
C31 C36 K2 97.3(10) . .
C35 C36 H36 119.9 . .
C31 C36 H36 119.8 . .
K2 C36 H36 88.5 . .
C40 C37 C38 117(2) . .
C40 C37 C34 107.2(13) . .
C38 C37 C34 111.0(10) . .
C40 C37 C39 107(2) . .
C38 C37 C39 102.8(14) . .
C34 C37 C39 112.0(14) . .
C37 C38 H38 109.3 . .
C37 C38 H38A 109.5 . .
H38 C38 H38A 109.5 . .
C37 C38 H38B 109.6 . .
H38 C38 H38B 109.5 . .
H38A C38 H38B 109.5 . .
C37 C39 H39 109.4 . .
C37 C39 H39A 109.4 . .
H39 C39 H39A 109.5 . .
C37 C39 H39B 109.5 . .
H39 C39 H39B 109.5 . .
H39A C39 H39B 109.5 . .
C37 C40 H40 110.4 . .
C37 C40 H40A 114.2 . .
H40 C40 H40A 106.7 . .
C37 C40 H40B 114.4 . .
H40 C40 H40B 105.1 . .
H40A C40 H40B 105.3 . .
O2 S1 O3 116.3(7) . .
O2 S1 O1 112.8(6) . .
O3 S1 O1 111.8(7) . .
O2 S1 C2 107.7(4) . .
O3 S1 C2 106.8(5) . .
O1 S1 C2 99.8(6) . .
O2 S1 K2 61.1(4) . 2
O3 S1 K2 122.0(3) . 2
O1 S1 K2 54.4(4) . 2
C2 S1 K2 130.1(4) . 2
O2 S1 K1 116.1(4) . .
O3 S1 K1 24.1(4) . .
O1 S1 K1 91.8(5) . .
C2 S1 K1 125.5(4) . .
K2 S1 K1 99.74(18) 2 .
S1 O1 Mg1 154.8(7) . .
S1 O1 K2 100.3(5) . 2
Mg1 O1 K2 103.4(3) . 2
S1 O2 K2 96.1(4) . 2
S1 O3 K1 142.6(7) . .
O4 S2 O5 100.8(9) . .
O4 S2 O6 109.3(7) . .
O5 S2 O6 121.2(8) . .
O4 S2 C22 106.2(5) . .
O5 S2 C22 108.9(4) . .
O6 S2 C22 109.2(4) . .
O4 S2 K2 44.7(5) . .
O5 S2 K2 127.6(4) . .
O6 S2 K2 64.7(5) . .
C22 S2 K2 117.5(3) . .
S2 O4 Mg1 128.0(8) . .
S2 O4 K2 115.8(6) . .
Mg1 O4 K2 102.2(3) . .
S2 O6 K2 92.4(5) . .
O8 Mg1 O1 83.1(4) . .
O8 Mg1 O1 83.1(4) . 2
O1 Mg1 O1 166.2(8) . 2
O8 Mg1 O7 180.0 . .
O1 Mg1 O7 96.9(4) . .
O1 Mg1 O7 96.9(4) 2 .
O8 Mg1 O4 85.7(3) . .
O1 Mg1 O4 91.5(4) . .
O1 Mg1 O4 87.4(4) 2 .
O7 Mg1 O4 94.3(3) . .
O8 Mg1 O4 85.7(3) . 2
O1 Mg1 O4 87.4(4) . 2
O1 Mg1 O4 91.5(4) 2 2
O7 Mg1 O4 94.3(3) . 2
O4 Mg1 O4 171.5(7) . 2
O8 Mg1 K2 70.71(10) . 2
O1 Mg1 K2 45.5(3) . 2
O1 Mg1 K2 128.5(4) 2 2
O7 Mg1 K2 109.29(10) . 2
O4 Mg1 K2 131.7(3) . 2
O4 Mg1 K2 44.4(3) 2 2
O8 Mg1 K2 70.71(10) . .
O1 Mg1 K2 128.5(4) . .
O1 Mg1 K2 45.5(3) 2 .
O7 Mg1 K2 109.29(10) . .
O4 Mg1 K2 44.4(3) . .
O4 Mg1 K2 131.7(3) 2 .
K2 Mg1 K2 141.42(19) 2 .
O3 K1 O10 138.8(6) . .
O3 K1 S1 13.3(3) . .
O10 K1 S1 126.5(5) . .
O3 K1 S3 130.3(5) . .
O10 K1 S3 12.8(2) . .
S1 K1 S3 119.4(3) . .
O9 K2 O4 81.6(3) . .
O9 K2 O1 78.0(4) . 2
O4 K2 O1 63.0(3) . 2
O9 K2 O2 95.6(3) . 2
O4 K2 O2 108.9(3) . 2
O1 K2 O2 47.4(2) 2 2
O9 K2 O6 118.6(2) . .
O4 K2 O6 42.2(2) . .
O1 K2 O6 91.5(3) 2 .
O2 K2 O6 120.4(2) 2 .
O9 K2 C36 76.1(3) . .
O4 K2 C36 72.4(3) . .
O1 K2 C36 130.9(3) 2 .
O2 K2 C36 171.5(3) 2 .
O6 K2 C36 66.4(3) . .
O9 K2 C12 137.5(3) . 2
O4 K2 C12 77.0(3) . 2
O1 K2 C12 59.6(3) 2 2
O2 K2 C12 58.5(2) 2 2
O6 K2 C12 63.7(2) . 2
C36 K2 C12 129.2(3) . 2
O9 K2 S1 83.0(3) . 2
O4 K2 S1 88.2(2) . 2
O1 K2 S1 25.3(2) 2 2
O2 K2 S1 22.79(15) 2 2
O6 K2 S1 111.11(19) . 2
C36 K2 S1 153.2(2) . 2
C12 K2 S1 60.2(2) 2 2
O9 K2 S2 98.3(2) . .
O4 K2 S2 19.4(2) . .
O1 K2 S2 76.3(3) 2 .
O2 K2 S2 116.81(19) 2 .
O6 K2 S2 22.85(13) . .
C36 K2 S2 67.1(2) . .
C12 K2 S2 70.51(17) 2 .
S1 K2 S2 100.02(12) 2 .
O9 K2 Mg1 70.6(2) . .
O4 K2 Mg1 33.4(2) . .
O1 K2 Mg1 31.10(19) 2 .
O2 K2 Mg1 78.47(16) 2 .
O6 K2 Mg1 70.65(15) . .
C36 K2 Mg1 100.31(18) . .
C12 K2 Mg1 71.35(19) 2 .
S1 K2 Mg1 56.27(8) 2 .
S2 K2 Mg1 50.24(6) . .
O11 S3 O10 116.8(6) . .
O11 S3 O9 109.0(7) . .
O10 S3 O9 109.5(6) . .
O11 S3 C42 108.0(4) . .
O10 S3 C42 107.6(4) . .
O9 S3 C42 105.4(5) . .
O11 S3 K1 114.0(4) . .
O10 S3 K1 22.8(4) . .
O9 S3 K1 90.6(4) . .
C42 S3 K1 126.7(3) . .
S3 O9 K2 133.3(8) . .
S3 O10 K1 144.4(6) . .
C42 C41 C49 119.5(6) . .
C42 C41 C41 123.1(7) . 2
C49 C41 C41 117.0(6) . 2
C41 C42 C43 121.0(7) . .
C41 C42 S3 122.5(5) . .
C43 C42 S3 116.5(6) . .
C44 C43 C42 118.7(7) . .
C44 C43 C51 116.5(7) . .
C42 C43 C51 124.8(7) . .
C43 C44 C50 121.4(8) . .
C43 C44 H44 119.3 . .
C50 C44 H44 119.3 . .
C46 C45 C50 120.4(11) . .
C46 C45 H45 119.8 . .
C50 C45 H45 119.8 . .
C45 C46 C47 122.7(12) . .
C45 C46 H46 118.6 . .
C47 C46 H46 118.7 . .
C48 C47 C46 116.7(9) . .
C48 C47 H47 121.6 . .
C46 C47 H47 121.7 . .
C47 C48 C49 123.6(9) . .
C47 C48 H48 118.3 . .
C49 C48 H48 118.2 . .
C50 C49 C48 117.4(9) . .
C50 C49 C41 119.1(8) . .
C48 C49 C41 123.5(8) . .
C49 C50 C45 119.0(9) . .
C49 C50 C44 120.4(9) . .
C45 C50 C44 120.6(9) . .
C52 C51 C56 120.2(8) . .
C52 C51 C43 120.4(8) . .
C56 C51 C43 118.9(9) . .
C51 C52 C53 120.5(8) . .
C51 C52 H52 119.8 . .
C53 C52 H52 119.7 . .
C52 C53 C54 123.3(8) . .
C52 C53 H53 118.3 . .
C54 C53 H53 118.3 . .
C53 C54 C55 115.8(7) . .
C53 C54 C57 125.2(8) . .
C55 C54 C57 119.0(8) . .
C54 C55 C56 121.6(9) . .
C54 C55 H55 119.2 . .
C56 C55 H55 119.2 . .
C51 C56 C55 118.6(9) . .
C51 C56 H56 120.7 . .
C55 C56 H56 120.7 . .
C60 C57 C59 106.4(13) . .
C60 C57 C54 112.9(9) . .
C59 C57 C54 109.6(8) . .
C60 C57 C58 110.0(10) . .
C59 C57 C58 108.7(8) . .
C54 C57 C58 109.1(8) . .
C57 C58 H58 109.5 . .
C57 C58 H58A 109.5 . .
H58 C58 H58A 109.5 . .
C57 C58 H58B 109.4 . .
H58 C58 H58B 109.5 . .
H58A C58 H58B 109.5 . .
C57 C59 H59 109.4 . .
C57 C59 H59A 109.4 . .
H59 C59 H59A 109.5 . .
C57 C59 H59B 109.6 . .
H59 C59 H59B 109.5 . .
H59A C59 H59B 109.5 . .
C57 C60 H60 109.4 . .
C57 C60 H60A 109.6 . .
H60 C60 H60A 109.5 . .
C57 C60 H60B 109.5 . .
H60 C60 H60B 109.5 . .
H60A C60 H60B 109.5 . .
C62 C61 C69 120.0(6) . .
C62 C61 C81 124.9(7) . .
C69 C61 C81 114.4(7) . .
C63 C62 C61 120.4(7) . .
C63 C62 S4 118.1(6) . .
C61 C62 S4 121.5(6) . .
C64 C63 C62 117.8(7) . .
C64 C63 C71 115.5(7) . .
C62 C63 C71 126.7(8) . .
C63 C64 C70 124.1(7) . .
C63 C64 H64 118.0 . .
C70 C64 H64 117.9 . .
C66 C65 C70 120.7(9) . .
C66 C65 H65 119.7 . .
C70 C65 H65 119.6 . .
C67 C66 C65 120.7(9) . .
C67 C66 H66 119.6 . .
C65 C66 H66 119.7 . .
C66 C67 C68 121.7(8) . .
C66 C67 H67 119.2 . .
C68 C67 H67 119.1 . .
C67 C68 C69 118.7(8) . .
C67 C68 H68 120.6 . .
C69 C68 H68 120.6 . .
C70 C69 C68 119.2(8) . .
C70 C69 C61 118.7(7) . .
C68 C69 C61 122.0(7) . .
C64 C70 C69 118.7(7) . .
C64 C70 C65 122.5(8) . .
C69 C70 C65 118.8(8) . .
C72 C71 C76 117.7(8) . .
C72 C71 C63 123.1(8) . .
C76 C71 C63 119.2(7) . .
C71 C72 C73 119.0(11) . .
C71 C72 H72 120.5 . .
C73 C72 H72 120.5 . .
C74 C73 C72 123.1(11) . .
C74 C73 H73 118.4 . .
C72 C73 H73 118.5 . .
C75 C74 C73 116.3(9) . .
C75 C74 C77 121.4(12) . .
C73 C74 C77 122.2(11) . .
C74 C75 C76 123.0(10) . .
C74 C75 H75 118.5 . .
C76 C75 H75 118.5 . .
C71 C76 C75 120.5(8) . .
C71 C76 H76 119.7 . .
C75 C76 H76 119.7 . .
C79 C77 C80 122.2(18) . .
C79 C77 C74 110.7(13) . .
C80 C77 C74 112.1(11) . .
C79 C77 C78 105.8(15) . .
C80 C77 C78 99.4(15) . .
C74 C77 C78 104.2(13) . .
C77 C78 H78 109.6 . .
C77 C78 H78A 109.5 . .
H78 C78 H78A 109.5 . .
C77 C78 H78B 109.3 . .
H78 C78 H78B 109.5 . .
H78A C78 H78B 109.5 . .
C77 C79 H79 109.6 . .
C77 C79 H79A 109.6 . .
H79 C79 H79A 109.5 . .
C77 C79 H79B 109.3 . .
H79 C79 H79B 109.5 . .
H79A C79 H79B 109.5 . .
C77 C80 H80 109.5 . .
C77 C80 H80A 109.5 . .
H80 C80 H80A 109.5 . .
C77 C80 H80B 109.4 . .
H80 C80 H80B 109.5 . .
H80A C80 H80B 109.5 . .
C82 C81 C89 121.2(7) . .
C82 C81 C61 124.0(7) . .
C89 C81 C61 114.5(7) . .
C81 C82 C83 119.2(8) . .
C81 C82 S5 121.9(6) . .
C83 C82 S5 118.8(6) . .
C84 C83 C82 117.8(9) . .
C84 C83 C91 117.9(9) . .
C82 C83 C91 124.3(10) . .
C83 C84 C90 126.4(9) . .
C83 C84 H84 116.8 . .
C90 C84 H84 116.7 . .
C90 C85 C86 119.1(11) . .
C90 C85 H85 120.5 . .
C86 C85 H85 120.4 . .
C87 C86 C85 117.7(11) . .
C87 C86 H86 121.1 . .
C85 C86 H86 121.2 . .
C88 C87 C86 124.9(12) . .
C88 C87 H87 117.6 . .
C86 C87 H87 117.6 . .
C87 C88 C89 119.9(9) . .
C87 C88 H88 120.0 . .
C89 C88 H88 120.1 . .
C88 C89 C90 117.9(9) . .
C88 C89 C81 123.8(7) . .
C90 C89 C81 118.2(9) . .
C85 C90 C89 120.3(11) . .
C85 C90 C84 122.9(10) . .
C89 C90 C84 116.6(9) . .
C92 C91 C96 119.0(10) . .
C92 C91 C83 119.2(9) . .
C96 C91 C83 121.4(9) . .
C91 C92 C93 123.2(11) . .
C91 C92 H92 118.4 . .
C93 C92 H92 118.4 . .
C94 C93 C92 117.5(11) . .
C94 C93 H93 121.3 . .
C92 C93 H93 121.2 . .
C95 C94 C93 115.1(10) . .
C95 C94 C97 127.2(13) . .
C93 C94 C97 117.6(13) . .
C94 C95 C96 128.1(11) . .
C94 C95 H95 115.9 . .
C96 C95 H95 116.0 . .
C91 C96 C95 116.8(10) . .
C91 C96 H96 121.6 . .
C95 C96 H96 121.6 . .
C99 C97 C100 88(2) . .
C99 C97 C98 110(2) . .
C100 C97 C98 118(2) . .
C99 C97 C94 118.7(17) . .
C100 C97 C94 107.9(19) . .
C98 C97 C94 112.5(10) . .
C97 C98 H98 109.5 . .
C97 C98 H98A 109.7 . .
H98 C98 H98A 109.5 . .
C97 C98 H98B 109.2 . .
H98 C98 H98B 109.5 . .
H98A C98 H98B 109.5 . .
C97 C99 C100 48.6(16) . .
C97 C99 H99 109.6 . .
C100 C99 H99 67.0 . .
C97 C99 H99A 109.6 . .
C100 C99 H99A 146.3 . .
H99 C99 H99A 109.2 . .
C97 C99 H99B 110.0 . .
C100 C99 H99B 103.2 . .
H99 C99 H99B 109.2 . .
H99A C99 H99B 109.2 . .
C97 C100 C99 43.7(14) . .
C97 C100 H100 122.9 . .
C99 C100 H100 79.2 . .
C97 C100 H101 122.2 . .
C99 C100 H101 133.2 . .
H100 C100 H101 93.7 . .
C97 C100 H102 123.6 . .
C99 C100 H102 133.3 . .
H100 C100 H102 93.2 . .
H101 C100 H102 93.0 . .
O14 S4 O12 119.1(8) . .
O14 S4 O13 107.0(9) . .
O12 S4 O13 108.3(8) . .
O14 S4 C62 109.2(4) . .
O12 S4 C62 107.1(4) . .
O13 S4 C62 105.4(5) . .
O14 S4 K4 86.7(6) . 2_656
O12 S4 K4 101.7(5) . 2_656
O13 S4 K4 29.3(5) . 2_656
C62 S4 K4 133.3(3) . 2_656
S4 O12 Mg2 128.5(8) . .
S4 O13 K4 135.4(8) . 2_656
O16 S5 O17 118.2(4) . .
O16 S5 O15 110.4(4) . .
O17 S5 O15 111.4(4) . .
O16 S5 C82 107.6(3) . .
O17 S5 C82 106.3(4) . .
O15 S5 C82 101.3(4) . .
O16 S5 K4 114.5(3) . .
O17 S5 K4 78.1(3) . .
O15 S5 K4 37.7(3) . .
C82 S5 K4 129.0(3) . .
O16 S5 K3 21.5(3) . .
O17 S5 K3 115.1(3) . .
O15 S5 K3 94.1(3) . .
C82 S5 K3 126.2(2) . .
K4 S5 K3 93.05(9) . .
S5 O15 Mg2 129.2(4) . .
S5 O15 K4 122.8(4) . .
Mg2 O15 K4 102.8(3) . .
S5 O16 K3 146.9(4) . .
O18 Mg2 O19 174.9(4) . .
O18 Mg2 O15 86.3(3) . .
O19 Mg2 O15 92.9(3) . .
O18 Mg2 O12 105.3(4) . .
O19 Mg2 O12 69.7(4) . .
O15 Mg2 O12 91.9(3) . .
O18 Mg2 O22 81.3(6) . .
O19 Mg2 O22 103.7(6) . .
O15 Mg2 O22 87.6(3) . .
O12 Mg2 O22 173.4(7) . .
O18 Mg2 O22 74.5(4) . 2_656
O19 Mg2 O22 107.4(4) . 2_656
O15 Mg2 O22 156.6(5) . 2_656
O12 Mg2 O22 105.9(4) . 2_656
O22 Mg2 O22 76.5(4) . 2_656
O18 Mg2 Mg2 35.7(3) . 2_656
O19 Mg2 Mg2 148.6(2) . 2_656
O15 Mg2 Mg2 108.3(3) . 2_656
O12 Mg2 Mg2 130.1(4) . 2_656
O22 Mg2 Mg2 56.0(5) . 2_656
O22 Mg2 Mg2 48.4(4) 2_656 2_656
O18 Mg2 K4 75.59(19) . .
O19 Mg2 K4 107.2(3) . .
O15 Mg2 K4 43.5(2) . .
O12 Mg2 K4 135.3(3) . .
O22 Mg2 K4 44.7(2) . .
O22 Mg2 K4 116.8(4) 2_656 .
Mg2 Mg2 K4 76.2(2) 2_656 .
O18 Mg2 K4 64.02(17) . 2_656
O19 Mg2 K4 114.4(3) . 2_656
O15 Mg2 K4 141.3(3) . 2_656
O12 Mg2 K4 74.2(3) . 2_656
O22 Mg2 K4 110.1(5) . 2_656
O22 Mg2 K4 38.0(2) 2_656 2_656
Mg2 Mg2 K4 61.5(2) 2_656 2_656
K4 Mg2 K4 136.30(16) . 2_656
Mg2 O18 Mg2 108.6(6) 2_656 .
Mg2 O18 K3 125.7(3) 2_656 .
Mg2 O18 K3 125.7(3) . .
O16 K3 O16 138.9(4) . 2_656
O16 K3 O18 69.5(2) . .
O16 K3 O18 69.5(2) 2_656 .
O16 K3 S5 130.6(3) . 2_656
O16 K3 S5 11.60(13) 2_656 2_656
O18 K3 S5 62.12(10) . 2_656
O16 K3 S5 11.60(13) . .
O16 K3 S5 130.6(3) 2_656 .
O18 K3 S5 62.12(10) . .
S5 K3 S5 124.2(2) 2_656 .
O13 K4 O20 113.4(5) 2_656 .
O13 K4 O15 85.8(3) 2_656 .
O20 K4 O15 83.1(3) . .
O13 K4 O22 84.1(5) 2_656 .
O20 K4 O22 146.0(6) . .
O15 K4 O22 68.9(3) . .
O13 K4 O21 128.5(4) 2_656 .
O20 K4 O21 116.7(5) . .
O15 K4 O21 89.1(3) . .
O22 K4 O21 46.8(4) . .
O13 K4 S5 82.4(3) 2_656 .
O20 K4 S5 67.5(2) . .
O15 K4 S5 19.45(16) . .
O22 K4 S5 87.7(3) . .
O21 K4 S5 106.2(2) . .
O13 K4 S4 15.2(3) 2_656 2_656
O20 K4 S4 123.6(5) . 2_656
O15 K4 S4 98.20(15) . 2_656
O22 K4 S4 80.5(4) . 2_656
O21 K4 S4 119.6(2) . 2_656
S5 K4 S4 97.01(8) . 2_656
O13 K4 Mg2 79.7(3) 2_656 .
O20 K4 Mg2 116.0(3) . .
O15 K4 Mg2 33.66(18) . .
O22 K4 Mg2 35.7(3) . .
O21 K4 Mg2 68.7(3) . .
S5 K4 Mg2 52.03(10) . .
S4 K4 Mg2 85.49(11) 2_656 .
O13 K4 Mg2 49.7(3) 2_656 2_656
O20 K4 Mg2 148.1(3) . 2_656
O15 K4 Mg2 69.96(17) . 2_656
O22 K4 Mg2 34.5(4) . 2_656
O21 K4 Mg2 80.5(3) . 2_656
S5 K4 Mg2 82.34(10) . 2_656
S4 K4 Mg2 48.10(9) 2_656 2_656
Mg2 K4 Mg2 42.34(16) . 2_656
O21 S6 O23 114.7(15) . .
O21 S6 O22 113.5(5) . .
O23 S6 O22 106.6(12) . .
O21 S6 C102 106.2(6) . .
O23 S6 C102 107.4(6) . .
O22 S6 C102 108.1(11) . .
S6 O21 K4 97.1(5) . .
S6 O22 Mg2 111.5(12) . .
S6 O22 Mg2 147.6(6) . 2_656
Mg2 O22 Mg2 75.6(4) . 2_656
S6 O22 K4 102.4(6) . .
Mg2 O22 K4 99.6(4) . .
Mg2 O22 K4 107.5(5) 2_656 .
C102 C101 C109 124.5(11) . .
C102 C101 C101 123.3(16) . 2_656
C109 C101 C101 111.9(11) . 2_656
C101 C102 C103 115.5(14) . .
C101 C102 S6 123.0(9) . .
C103 C102 S6 120.4(9) . .
C104 C103 C111 119.0(10) . .
C104 C103 C102 118.9(10) . .
C111 C103 C102 121.7(13) . .
C103 C104 C110 122.7(11) . .
C103 C104 H104 118.7 . .
C110 C104 H104 118.6 . .
C106 C105 C110 117.5(15) . .
C106 C105 H105 121.3 . .
C110 C105 H105 121.2 . .
C105 C106 C107 121.0(17) . .
C105 C106 H106 119.5 . .
C107 C106 H106 119.5 . .
C108 C107 C106 123.4(14) . .
C108 C107 H107 118.2 . .
C106 C107 H107 118.3 . .
C107 C108 C109 118.4(14) . .
C107 C108 H108 120.8 . .
C109 C108 H108 120.7 . .
C110 C109 C101 116.4(11) . .
C110 C109 C108 120.4(15) . .
C101 C109 C108 123.1(13) . .
C109 C110 C104 121.4(15) . .
C109 C110 C105 119.2(12) . .
C104 C110 C105 119.3(12) . .
C112 C111 C116 115.9(10) . .
C112 C111 C103 122.8(10) . .
C116 C111 C103 121.0(10) . .
C111 C112 C113 120.7(10) . .
C111 C112 H112 119.6 . .
C113 C112 H112 119.6 . .
C114 C113 C112 122.6(10) . .
C114 C113 H113 118.7 . .
C112 C113 H113 118.7 . .
C115 C114 C113 115.9(9) . .
C115 C114 C117 124.6(9) . .
C113 C114 C117 119.4(8) . .
C114 C115 C116 124.2(10) . .
C114 C115 H115 117.9 . .
C116 C115 H115 117.9 . .
C115 C116 C111 120.2(11) . .
C115 C116 H116 119.9 . .
C111 C116 H116 119.9 . .
C118 C117 C120 107.2(16) . .
C118 C117 C114 112.9(10) . .
C120 C117 C114 108.9(10) . .
C118 C117 C119 111.1(15) . .
C120 C117 C119 105.6(13) . .
C114 C117 C119 110.8(8) . .
C117 C118 H118 109.3 . .
C117 C118 H119 109.5 . .
H118 C118 H119 109.5 . .
C117 C118 H120 109.6 . .
H118 C118 H120 109.5 . .
H119 C118 H120 109.5 . .
C117 C119 H121 109.5 . .
C117 C119 H122 109.5 . .
H121 C119 H122 109.5 . .
C117 C119 H123 109.5 . .
H121 C119 H123 109.5 . .
H122 C119 H123 109.5 . .
C117 C120 H124 109.5 . .
C117 C120 H125 109.4 . .
H124 C120 H125 109.5 . .
C117 C120 H126 109.5 . .
H124 C120 H126 109.5 . .
H125 C120 H126 109.5 . .

loop_
_geom_bond_atom_site_label_1
_geom_bond_atom_site_label_2
_geom_bond_distance
_geom_bond_site_symmetry_2
C1 C2 1.374(13) .
C1 C9 1.387(14) .
C1 C21 1.521(15) .
C2 C3 1.427(14) .
C2 S1 1.786(10) .
C3 C4 1.340(14) .
C3 C11 1.450(14) .
C4 C10 1.365(17) .
C4 H4 0.9500 .
C5 C6 1.29(2) .
C5 C10 1.471(19) .
C5 H5 0.9500 .
C6 C7 1.26(2) .
C6 H6 0.9500 .
C7 C8 1.42(2) .
C7 H7 0.9500 .
C8 C9 1.447(16) .
C8 H8 0.9500 .
C9 C10 1.456(16) .
C11 C16 1.327(13) .
C11 C12 1.406(14) .
C12 C13 1.372(15) .
C12 K2 3.538(14) 2
C12 H12 0.9500 .
C13 C14 1.326(15) .
C13 H13 0.9500 .
C14 C15 1.396(16) .
C14 C17 1.522(17) .
C15 C16 1.375(15) .
C15 H15 0.9500 .
C16 H16 0.9500 .
C17 C20 1.431(19) .
C17 C18 1.44(3) .
C17 C19 1.506(18) .
C18 H18 0.9801 .
C18 H18A 0.9801 .
C18 H18B 0.9801 .
C19 H19 0.9800 .
C19 H19A 0.9800 .
C19 H19B 0.9800 .
C20 H20 0.9800 .
C20 H20A 0.9800 .
C20 H20B 0.9800 .
C21 C22 1.376(12) .
C21 C29 1.444(16) .
C22 C23 1.462(14) .
C22 S2 1.775(11) .
C23 C24 1.349(15) .
C23 C31 1.460(13) .
C24 C30 1.454(18) .
C24 H24 0.9500 .
C25 C26 1.39(2) .
C25 C30 1.42(2) .
C25 H25 0.9500 .
C26 C27 1.38(2) .
C26 H26 0.9500 .
C27 C28 1.423(19) .
C27 H27 0.9500 .
C28 C29 1.461(17) .
C28 H28 0.9500 .
C29 C30 1.355(18) .
C31 C32 1.330(15) .
C31 C36 1.432(15) .
C32 C33 1.458(16) .
C32 H32 0.9500 .
C33 C34 1.355(15) .
C33 H33 0.9500 .
C34 C35 1.37(2) .
C34 C37 1.533(16) .
C35 C36 1.400(17) .
C35 H35 0.9500 .
C36 K2 3.478(18) .
C36 H36 0.9500 .
C37 C40 1.45(3) .
C37 C38 1.48(2) .
C37 C39 1.56(2) .
C38 H38 0.9800 .
C38 H38A 0.9800 .
C38 H38B 0.9800 .
C39 H39 0.9800 .
C39 H39A 0.9800 .
C39 H39B 0.9800 .
C40 H40 1.0063 .
C40 H40A 1.0174 .
C40 H40B 1.0181 .
S1 O2 1.380(8) .
S1 O3 1.389(9) .
S1 O1 1.541(11) .
S1 K2 3.542(4) 2
S1 K1 3.661(8) .
O1 Mg1 2.120(10) .
O1 K2 2.926(11) 2
O2 K2 3.118(10) 2
O3 K1 2.460(10) .
S2 O4 1.349(9) .
S2 O5 1.352(9) .
S2 O6 1.419(8) .
S2 K2 3.652(4) .
O4 Mg1 2.251(11) .
O4 K2 2.856(11) .
O6 K2 3.305(12) .
Mg1 O8 2.023(15) .
Mg1 O1 2.120(10) 2
Mg1 O7 2.216(13) .
Mg1 O4 2.251(11) 2
Mg1 K2 3.992(3) 2
Mg1 K2 3.992(3) .
K1 O10 2.487(12) .
K1 S3 3.737(10) .
K2 O9 2.673(11) .
K2 O1 2.926(11) 2
K2 O2 3.118(10) 2
K2 C12 3.538(14) 2
K2 S1 3.542(4) 2
S3 O11 1.403(7) .
S3 O10 1.423(6) .
S3 O9 1.450(8) .
S3 C42 1.798(9) .
C41 C42 1.391(11) .
C41 C49 1.418(12) .
C41 C41 1.540(14) 2
C42 C43 1.422(10) .
C43 C44 1.352(12) .
C43 C51 1.551(12) .
C44 C50 1.418(14) .
C44 H44 0.9500 .
C45 C46 1.301(18) .
C45 C50 1.400(16) .
C45 H45 0.9500 .
C46 C47 1.408(18) .
C46 H46 0.9500 .
C47 C48 1.319(15) .
C47 H47 0.9500 .
C48 C49 1.401(13) .
C48 H48 0.9500 .
C49 C50 1.381(13) .
C51 C52 1.340(12) .
C51 C56 1.379(12) .
C52 C53 1.347(11) .
C52 H52 0.9500 .
C53 C54 1.378(11) .
C53 H53 0.9500 .
C54 C55 1.386(13) .
C54 C57 1.555(11) .
C55 C56 1.399(13) .
C55 H55 0.9500 .
C56 H56 0.9500 .
C57 C60 1.474(19) .
C57 C59 1.542(18) .
C57 C58 1.557(14) .
C58 H58 0.9800 .
C58 H58A 0.9800 .
C58 H58B 0.9800 .
C59 H59 0.9800 .
C59 H59A 0.9800 .
C59 H59B 0.9800 .
C60 H60 0.9801 .
C60 H60A 0.9801 .
C60 H60B 0.9801 .
C61 C62 1.413(10) .
C61 C69 1.439(11) .
C61 C81 1.509(11) .
C62 C63 1.392(10) .
C62 S4 1.793(8) .
C63 C64 1.384(12) .
C63 C71 1.486(11) .
C64 C70 1.391(12) .
C64 H64 0.9500 .
C65 C66 1.360(14) .
C65 C70 1.411(13) .
C65 H65 0.9500 .
C66 C67 1.346(13) .
C66 H66 0.9500 .
C67 C68 1.381(12) .
C67 H67 0.9500 .
C68 C69 1.424(11) .
C68 H68 0.9500 .
C69 C70 1.393(10) .
C71 C72 1.368(14) .
C71 C76 1.386(11) .
C72 C73 1.429(17) .
C72 H72 0.9500 .
C73 C74 1.394(18) .
C73 H73 0.9500 .
C74 C75 1.308(14) .
C74 C77 1.511(15) .
C75 C76 1.439(12) .
C75 H75 0.9500 .
C76 H76 0.9500 .
C77 C79 1.43(2) .
C77 C80 1.46(3) .
C77 C78 1.65(3) .
C78 H78 0.9801 .
C78 H78A 0.9801 .
C78 H78B 0.9801 .
C79 H79 0.9801 .
C79 H79A 0.9801 .
C79 H79B 0.9801 .
C80 H80 0.9800 .
C80 H80A 0.9800 .
C80 H80B 0.9800 .
C81 C82 1.398(11) .
C81 C89 1.438(12) .
C82 C83 1.473(11) .
C82 S5 1.769(9) .
C83 C84 1.281(14) .
C83 C91 1.482(13) .
C84 C90 1.446(16) .
C84 H84 0.9500 .
C85 C90 1.418(16) .
C85 C86 1.427(19) .
C85 H85 0.9500 .
C86 C87 1.369(16) .
C86 H86 0.9500 .
C87 C88 1.348(13) .
C87 H87 0.9500 .
C88 C89 1.410(13) .
C88 H88 0.9500 .
C89 C90 1.430(12) .
C91 C92 1.321(15) .
C91 C96 1.348(13) .
C92 C93 1.442(16) .
C92 H92 0.9500 .
C93 C94 1.391(17) .
C93 H93 0.9500 .
C94 C95 1.315(18) .
C94 C97 1.512(17) .
C95 C96 1.387(17) .
C95 H95 0.9500 .
C96 H96 0.9500 .
C97 C99 1.38(3) .
C97 C100 1.50(3) .
C97 C98 1.50(2) .
C98 H98 0.9800 .
C98 H98A 0.9800 .
C98 H98B 0.9800 .
C99 C100 1.99(5) .
C99 H99 0.9823 .
C99 H99A 0.9823 .
C99 H99B 0.9824 .
C100 H100 1.1121 .
C100 H101 1.1065 .
C100 H102 1.1181 .
S4 O14 1.343(9) .
S4 O12 1.391(8) .
S4 O13 1.422(10) .
S4 K4 3.797(4) 2_656
O12 Mg2 2.291(13) .
O13 K4 2.650(9) 2_656
S5 O16 1.396(5) .
S5 O17 1.407(7) .
S5 O15 1.499(7) .
S5 K4 3.785(3) .
S5 K3 3.791(4) .
O15 Mg2 2.220(10) .
O15 K4 2.756(7) .
O16 K3 2.544(6) .
Mg2 O18 1.843(9) .
Mg2 O19 2.112(9) .
Mg2 O22 2.311(13) .
Mg2 O22 2.564(19) 2_656
Mg2 Mg2 2.994(12) 2_656
Mg2 K4 3.904(6) .
Mg2 K4 4.317(6) 2_656
O18 Mg2 1.843(9) 2_656
O18 K3 3.251(12) .
K3 O16 2.544(6) 2_656
K3 S5 3.791(4) 2_656
K4 O13 2.650(9) 2_656
K4 O20 2.707(14) .
K4 O22 2.785(8) .
K4 O21 2.987(10) .
K4 S4 3.797(4) 2_656
K4 Mg2 4.317(6) 2_656
S6 O21 1.302(14) .
S6 O23 1.369(11) .
S6 O22 1.448(16) .
S6 C102 1.720(16) .
O22 Mg2 2.564(19) 2_656
C101 C102 1.402(18) .
C101 C109 1.43(2) .
C101 C101 1.57(2) 2_656
C102 C103 1.466(17) .
C103 C104 1.350(18) .
C103 C111 1.457(14) .
C104 C110 1.416(18) .
C104 H104 0.9500 .
C105 C106 1.36(2) .
C105 C110 1.55(2) .
C105 H105 0.9500 .
C106 C107 1.42(2) .
C106 H106 0.9500 .
C107 C108 1.35(2) .
C107 H107 0.9500 .
C108 C109 1.487(19) .
C108 H108 0.9500 .
C109 C110 1.354(18) .
C111 C112 1.388(16) .
C111 C116 1.415(15) .
C112 C113 1.390(16) .
C112 H112 0.9500 .
C113 C114 1.370(14) .
C113 H113 0.9500 .
C114 C115 1.348(12) .
C114 C117 1.535(13) .
C115 C116 1.368(14) .
C115 H115 0.9500 .
C116 H116 0.9500 .
C117 C118 1.37(2) .
C117 C120 1.530(19) .
C117 C119 1.56(2) .
C118 H118 0.9801 .
C118 H119 0.9801 .
C118 H120 0.9801 .
C119 H121 0.9800 .
C119 H122 0.9800 .
C119 H123 0.9800 .
C120 H124 0.9802 .
C120 H125 0.9802 .
C120 H126 0.9802 .

loop_
_geom_torsion_atom_site_label_1
_geom_torsion_atom_site_label_2
_geom_torsion_atom_site_label_3
_geom_torsion_atom_site_label_4
_geom_torsion
_geom_torsion_site_symmetry_1
_geom_torsion_site_symmetry_4
C9 C1 C2 C3 -9.3(14) . .
C21 C1 C2 C3 -178.0(8) . .
C9 C1 C2 S1 176.3(8) . .
C21 C1 C2 S1 7.6(13) . .
C1 C2 C3 C4 7.4(13) . .
S1 C2 C3 C4 -177.9(8) . .
C1 C2 C3 C11 -179.0(9) . .
S1 C2 C3 C11 -4.3(12) . .
C2 C3 C4 C10 -4.1(17) . .
C11 C3 C4 C10 -178.5(11) . .
C10 C5 C6 C7 3(3) . .
C5 C6 C7 C8 -2(3) . .
C6 C7 C8 C9 2(2) . .
C2 C1 C9 C8 -176.0(10) . .
C21 C1 C9 C8 -6.2(15) . .
C2 C1 C9 C10 7.4(15) . .
C21 C1 C9 C10 177.1(9) . .
C7 C8 C9 C1 -178.6(11) . .
C7 C8 C9 C10 -2.0(16) . .
C3 C4 C10 C9 2.5(19) . .
C3 C4 C10 C5 178.8(12) . .
C1 C9 C10 C4 -4.0(16) . .
C8 C9 C10 C4 179.1(11) . .
C1 C9 C10 C5 179.3(11) . .
C8 C9 C10 C5 2.4(16) . .
C6 C5 C10 C4 -179.2(17) . .
C6 C5 C10 C9 -3(2) . .
C4 C3 C11 C16 64.9(13) . .
C2 C3 C11 C16 -108.8(12) . .
C4 C3 C11 C12 -108.8(12) . .
C2 C3 C11 C12 77.5(13) . .
C16 C11 C12 C13 0.8(17) . .
C3 C11 C12 C13 174.8(12) . .
C16 C11 C12 K2 95.7(9) . 2
C3 C11 C12 K2 -90.3(10) . 2
C11 C12 C13 C14 3(2) . .
K2 C12 C13 C14 -109.2(14) 2 .
C12 C13 C14 C15 -6.0(19) . .
C12 C13 C14 C17 -177.4(13) . .
C13 C14 C15 C16 5.5(17) . .
C17 C14 C15 C16 177.6(11) . .
C12 C11 C16 C15 -1.3(16) . .
C3 C11 C16 C15 -175.4(10) . .
C14 C15 C16 C11 -2.0(18) . .
C13 C14 C17 C20 82(2) . .
C15 C14 C17 C20 -89.2(17) . .
C13 C14 C17 C18 -29.9(19) . .
C15 C14 C17 C18 159.1(13) . .
C13 C14 C17 C19 -150.2(15) . .
C15 C14 C17 C19 38.7(17) . .
C2 C1 C21 C22 -97.0(12) . .
C9 C1 C21 C22 93.8(10) . .
C2 C1 C21 C29 86.1(11) . .
C9 C1 C21 C29 -83.1(11) . .
C29 C21 C22 C23 1.9(13) . .
C1 C21 C22 C23 -175.0(8) . .
C29 C21 C22 S2 -177.4(8) . .
C1 C21 C22 S2 5.7(12) . .
C21 C22 C23 C24 -4.1(13) . .
S2 C22 C23 C24 175.2(7) . .
C21 C22 C23 C31 176.6(8) . .
S2 C22 C23 C31 -4.0(12) . .
C22 C23 C24 C30 3.2(15) . .
C31 C23 C24 C30 -177.4(9) . .
C30 C25 C26 C27 7(3) . .
C25 C26 C27 C28 -3(3) . .
C26 C27 C28 C29 0(2) . .
C22 C21 C29 C30 1.2(15) . .
C1 C21 C29 C30 178.2(10) . .
C22 C21 C29 C28 179.1(10) . .
C1 C21 C29 C28 -3.9(15) . .
C27 C28 C29 C30 0.0(19) . .
C27 C28 C29 C21 -177.9(12) . .
C21 C29 C30 C25 -178.3(13) . .
C28 C29 C30 C25 3.8(19) . .
C21 C29 C30 C24 -2.2(17) . .
C28 C29 C30 C24 180.0(11) . .
C26 C25 C30 C29 -7(3) . .
C26 C25 C30 C24 176.4(16) . .
C23 C24 C30 C29 -0.2(17) . .
C23 C24 C30 C25 176.0(14) . .
C24 C23 C31 C32 96.1(15) . .
C22 C23 C31 C32 -84.7(14) . .
C24 C23 C31 C36 -75.6(13) . .
C22 C23 C31 C36 103.7(14) . .
C36 C31 C32 C33 -1.2(19) . .
C23 C31 C32 C33 -173.1(12) . .
C31 C32 C33 C34 5(2) . .
C32 C33 C34 C35 -5(2) . .
C32 C33 C34 C37 175.1(13) . .
C33 C34 C35 C36 2(3) . .
C37 C34 C35 C36 -178.3(16) . .
C34 C35 C36 C31 2(3) . .
C34 C35 C36 K2 -93.4(18) . .
C32 C31 C36 C35 -2(2) . .
C23 C31 C36 C35 170.4(15) . .
C32 C31 C36 K2 85.5(11) . .
C23 C31 C36 K2 -102.1(10) . .
C33 C34 C37 C40 -79(3) . .
C35 C34 C37 C40 102(3) . .
C33 C34 C37 C38 152.9(14) . .
C35 C34 C37 C38 -27(2) . .
C33 C34 C37 C39 39(2) . .
C35 C34 C37 C39 -140.8(18) . .
C1 C2 S1 O2 -145.4(8) . .
C3 C2 S1 O2 39.8(9) . .
C1 C2 S1 O3 -19.9(10) . .
C3 C2 S1 O3 165.4(8) . .
C1 C2 S1 O1 96.6(9) . .
C3 C2 S1 O1 -78.1(8) . .
C1 C2 S1 K2 147.8(7) . 2
C3 C2 S1 K2 -26.9(8) . 2
C1 C2 S1 K1 -2.7(10) . .
C3 C2 S1 K1 -177.5(6) . .
O2 S1 O1 Mg1 178.5(17) . .
O3 S1 O1 Mg1 45(2) . .
C2 S1 O1 Mg1 -67(2) . .
K2 S1 O1 Mg1 160(2) 2 .
K1 S1 O1 Mg1 59(2) . .
O2 S1 O1 K2 18.7(7) . 2
O3 S1 O1 K2 -114.5(5) . 2
C2 S1 O1 K2 132.8(5) . 2
K1 S1 O1 K2 -100.7(4) . 2
O3 S1 O2 K2 113.7(5) . 2
O1 S1 O2 K2 -17.4(7) . 2
C2 S1 O2 K2 -126.5(4) . 2
K1 S1 O2 K2 86.8(4) . 2
O2 S1 O3 K1 -95.8(14) . .
O1 S1 O3 K1 35.8(15) . .
C2 S1 O3 K1 144.0(11) . .
K2 S1 O3 K1 -24.9(16) 2 .
C21 C22 S2 O4 99.7(9) . .
C23 C22 S2 O4 -79.6(9) . .
C21 C22 S2 O5 -8.1(12) . .
C23 C22 S2 O5 172.5(10) . .
C21 C22 S2 O6 -142.5(9) . .
C23 C22 S2 O6 38.1(9) . .
C21 C22 S2 K2 146.7(7) . .
C23 C22 S2 K2 -32.7(8) . .
O5 S2 O4 Mg1 -1.0(8) . .
O6 S2 O4 Mg1 127.8(6) . .
C22 S2 O4 Mg1 -114.5(6) . .
K2 S2 O4 Mg1 132.5(9) . .
O5 S2 O4 K2 -133.5(7) . .
O6 S2 O4 K2 -4.7(8) . .
C22 S2 O4 K2 113.0(5) . .
O4 S2 O6 K2 3.7(6) . .
O5 S2 O6 K2 120.1(6) . .
C22 S2 O6 K2 -112.1(4) . .
O11 S3 O9 K2 19.1(8) . .
O10 S3 O9 K2 -109.7(7) . .
C42 S3 O9 K2 134.9(6) . .
K1 S3 O9 K2 -96.5(6) . .
O11 S3 O10 K1 -88.6(13) . .
O9 S3 O10 K1 35.8(13) . .
C42 S3 O10 K1 149.9(10) . .
C49 C41 C42 C43 -0.5(12) . .
C41 C41 C42 C43 -173.2(7) 2 .
C49 C41 C42 S3 179.1(7) . .
C41 C41 C42 S3 6.4(10) 2 .
O11 S3 C42 C41 -129.3(8) . .
O10 S3 C42 C41 -2.4(9) . .
O9 S3 C42 C41 114.3(8) . .
K1 S3 C42 C41 11.6(8) . .
O11 S3 C42 C43 50.3(8) . .
O10 S3 C42 C43 177.1(7) . .
O9 S3 C42 C43 -66.1(8) . .
K1 S3 C42 C43 -168.8(5) . .
C41 C42 C43 C44 2.2(13) . .
S3 C42 C43 C44 -177.3(8) . .
C41 C42 C43 C51 -179.9(8) . .
S3 C42 C43 C51 0.5(12) . .
C42 C43 C44 C50 -2.5(18) . .
C51 C43 C44 C50 179.6(12) . .
C50 C45 C46 C47 -2(4) . .
C45 C46 C47 C48 4(4) . .
C46 C47 C48 C49 -6(3) . .
C47 C48 C49 C50 5(2) . .
C47 C48 C49 C41 -178.7(13) . .
C42 C41 C49 C50 -1.1(15) . .
C41 C41 C49 C50 172.1(11) 2 .
C42 C41 C49 C48 -177.1(10) . .
C41 C41 C49 C48 -4.0(15) 2 .
C48 C49 C50 C45 -3(2) . .
C41 C49 C50 C45 -178.8(16) . .
C48 C49 C50 C44 177.2(14) . .
C41 C49 C50 C44 1(2) . .
C46 C45 C50 C49 1(4) . .
C46 C45 C50 C44 -179(2) . .
C43 C44 C50 C49 1(2) . .
C43 C44 C50 C45 -179.4(17) . .
C44 C43 C51 C52 74.9(13) . .
C42 C43 C51 C52 -103.0(10) . .
C44 C43 C51 C56 -97.3(11) . .
C42 C43 C51 C56 84.9(12) . .
C56 C51 C52 C53 0.5(14) . .
C43 C51 C52 C53 -171.5(8) . .
C51 C52 C53 C54 1.5(15) . .
C52 C53 C54 C55 -1.4(14) . .
C52 C53 C54 C57 177.5(9) . .
C53 C54 C55 C56 -0.5(15) . .
C57 C54 C55 C56 -179.5(10) . .
C52 C51 C56 C55 -2.3(14) . .
C43 C51 C56 C55 169.8(9) . .
C54 C55 C56 C51 2.3(16) . .
C53 C54 C57 C60 3.5(16) . .
C55 C54 C57 C60 -177.6(13) . .
C53 C54 C57 C59 122.0(11) . .
C55 C54 C57 C59 -59.1(13) . .
C53 C54 C57 C58 -119.1(10) . .
C55 C54 C57 C58 59.8(11) . .
C69 C61 C62 C63 0.6(10) . .
C81 C61 C62 C63 -169.1(7) . .
C69 C61 C62 S4 -179.5(5) . .
C81 C61 C62 S4 10.8(10) . .
C61 C62 C63 C64 -3.5(10) . .
S4 C62 C63 C64 176.6(6) . .
C61 C62 C63 C71 174.4(7) . .
S4 C62 C63 C71 -5.5(10) . .
C62 C63 C64 C70 3.9(11) . .
C71 C63 C64 C70 -174.2(7) . .
C70 C65 C66 C67 0.3(16) . .
C65 C66 C67 C68 -3.4(15) . .
C66 C67 C68 C69 3.7(12) . .
C67 C68 C69 C70 -1.0(10) . .
C67 C68 C69 C61 178.5(7) . .
C62 C61 C69 C70 2.2(10) . .
C81 C61 C69 C70 172.9(6) . .
C62 C61 C69 C68 -177.3(7) . .
C81 C61 C69 C68 -6.6(10) . .
C63 C64 C70 C69 -1.1(12) . .
C63 C64 C70 C65 178.3(8) . .
C68 C69 C70 C64 177.5(7) . .
C61 C69 C70 C64 -1.9(10) . .
C68 C69 C70 C65 -1.9(10) . .
C61 C69 C70 C65 178.6(7) . .
C66 C65 C70 C64 -177.1(9) . .
C66 C65 C70 C69 2.3(14) . .
C64 C63 C71 C72 -80.8(15) . .
C62 C63 C71 C72 101.3(14) . .
C64 C63 C71 C76 97.7(10) . .
C62 C63 C71 C76 -80.2(10) . .
C76 C71 C72 C73 -7(2) . .
C63 C71 C72 C73 171.5(15) . .
C71 C72 C73 C74 6(3) . .
C72 C73 C74 C75 -2(3) . .
C72 C73 C74 C77 -178.2(18) . .
C73 C74 C75 C76 0.7(19) . .
C77 C74 C75 C76 176.5(12) . .
C72 C71 C76 C75 5.5(17) . .
C63 C71 C76 C75 -173.1(9) . .
C74 C75 C76 C71 -2.3(17) . .
C75 C74 C77 C79 -121.0(18) . .
C73 C74 C77 C79 55(2) . .
C75 C74 C77 C80 19(2) . .
C73 C74 C77 C80 -165.2(18) . .
C75 C74 C77 C78 125.7(13) . .
C73 C74 C77 C78 -58.7(19) . .
C62 C61 C81 C82 -100.1(10) . .
C69 C61 C81 C82 89.7(9) . .
C62 C61 C81 C89 85.7(9) . .
C69 C61 C81 C89 -84.5(8) . .
C89 C81 C82 C83 3.5(11) . .
C61 C81 C82 C83 -170.3(7) . .
C89 C81 C82 S5 -178.9(6) . .
C61 C81 C82 S5 7.2(11) . .
C81 C82 C83 C84 -7.2(12) . .
S5 C82 C83 C84 175.1(7) . .
C81 C82 C83 C91 172.1(8) . .
S5 C82 C83 C91 -5.5(10) . .
C82 C83 C84 C90 9.8(15) . .
C91 C83 C84 C90 -169.6(9) . .
C90 C85 C86 C87 -3(2) . .
C85 C86 C87 C88 0(2) . .
C86 C87 C88 C89 1.0(16) . .
C87 C88 C89 C90 1.5(13) . .
C87 C88 C89 C81 177.6(9) . .
C82 C81 C89 C88 -177.9(8) . .
C61 C81 C89 C88 -3.5(11) . .
C82 C81 C89 C90 -1.9(12) . .
C61 C81 C89 C90 172.5(7) . .
C86 C85 C90 C89 5.8(18) . .
C86 C85 C90 C84 -179.1(12) . .
C88 C89 C90 C85 -4.9(14) . .
C81 C89 C90 C85 178.8(10) . .
C88 C89 C90 C84 179.7(9) . .
C81 C89 C90 C84 3.4(13) . .
C83 C84 C90 C85 176.7(11) . .
C83 C84 C90 C89 -8.0(16) . .
C84 C83 C91 C92 85.0(17) . .
C82 C83 C91 C92 -94.3(16) . .
C84 C83 C91 C96 -87.9(13) . .
C82 C83 C91 C96 92.8(13) . .
C96 C91 C92 C93 4(3) . .
C83 C91 C92 C93 -169.2(18) . .
C91 C92 C93 C94 -5(3) . .
C92 C93 C94 C95 1(3) . .
C92 C93 C94 C97 -180(2) . .
C93 C94 C95 C96 3(3) . .
C97 C94 C95 C96 -176(2) . .
C92 C91 C96 C95 0(2) . .
C83 C91 C96 C95 173.1(13) . .
C94 C95 C96 C91 -4(3) . .
C95 C94 C97 C99 -167(3) . .
C93 C94 C97 C99 14(3) . .
C95 C94 C97 C100 96(3) . .
C93 C94 C97 C100 -83(3) . .
C95 C94 C97 C98 -37(3) . .
C93 C94 C97 C98 144(2) . .
C98 C97 C99 C100 119(2) . .
C94 C97 C99 C100 -109(2) . .
C98 C97 C100 C99 -111(2) . .
C94 C97 C100 C99 119.5(18) . .
C63 C62 S4 O14 66.3(9) . .
C61 C62 S4 O14 -113.6(9) . .
C63 C62 S4 O12 -163.5(8) . .
C61 C62 S4 O12 16.7(9) . .
C63 C62 S4 O13 -48.3(8) . .
C61 C62 S4 O13 131.8(8) . .
C63 C62 S4 K4 -37.9(7) . 2_656
C61 C62 S4 K4 142.2(5) . 2_656
O14 S4 O12 Mg2 -124.9(9) . .
O13 S4 O12 Mg2 -2.5(9) . .
C62 S4 O12 Mg2 110.7(6) . .
K4 S4 O12 Mg2 -32.2(7) 2_656 .
O14 S4 O13 K4 48.3(11) . 2_656
O12 S4 O13 K4 -81.2(11) . 2_656
C62 S4 O13 K4 164.4(8) . 2_656
C81 C82 S5 O16 -0.1(8) . .
C83 C82 S5 O16 177.4(6) . .
C81 C82 S5 O17 -127.7(7) . .
C83 C82 S5 O17 49.9(7) . .
C81 C82 S5 O15 115.8(7) . .
C83 C82 S5 O15 -66.7(6) . .
C81 C82 S5 K4 144.6(5) . .
C83 C82 S5 K4 -37.8(7) . .
C81 C82 S5 K3 12.1(8) . .
C83 C82 S5 K3 -170.4(5) . .
O16 S5 O15 Mg2 46.2(6) . .
O17 S5 O15 Mg2 179.7(5) . .
C82 S5 O15 Mg2 -67.6(6) . .
K4 S5 O15 Mg2 150.2(8) . .
K3 S5 O15 Mg2 60.6(5) . .
O16 S5 O15 K4 -104.0(4) . .
O17 S5 O15 K4 29.5(6) . .
C82 S5 O15 K4 142.2(4) . .
K3 S5 O15 K4 -89.6(3) . .
O17 S5 O16 K3 -87.4(8) . .
O15 S5 O16 K3 42.6(8) . .
C82 S5 O16 K3 152.3(6) . .
K4 S5 O16 K3 1.9(8) . .
O15 Mg2 O18 Mg2 -129.1(3) . 2_656
O12 Mg2 O18 Mg2 140.0(4) . 2_656
O22 Mg2 O18 Mg2 -41.0(3) . 2_656
O22 Mg2 O18 Mg2 37.3(3) 2_656 2_656
K4 Mg2 O18 Mg2 -86.31(14) . 2_656
K4 Mg2 O18 Mg2 76.53(18) 2_656 2_656
O15 Mg2 O18 K3 50.9(3) . .
O12 Mg2 O18 K3 -40.0(4) . .
O22 Mg2 O18 K3 139.0(3) . .
O22 Mg2 O18 K3 -142.7(3) 2_656 .
Mg2 Mg2 O18 K3 180.000(1) 2_656 .
K4 Mg2 O18 K3 93.69(14) . .
K4 Mg2 O18 K3 -103.46(18) 2_656 .
O23 S6 O21 K4 119.2(7) . .
O22 S6 O21 K4 -3.8(10) . .
C102 S6 O21 K4 -122.3(6) . .
O21 S6 O22 Mg2 109.8(6) . .
O23 S6 O22 Mg2 -17.5(11) . .
C102 S6 O22 Mg2 -132.8(6) . .
O21 S6 O22 Mg2 -153.3(15) . 2_656
O23 S6 O22 Mg2 79(2) . 2_656
C102 S6 O22 Mg2 -35.8(19) . 2_656
O21 S6 O22 K4 4.1(11) . .
O23 S6 O22 K4 -123.2(10) . .
C102 S6 O22 K4 121.6(6) . .
C109 C101 C102 C103 -6(2) . .
C101 C101 C102 C103 179.9(13) 2_656 .
C109 C101 C102 S6 -173.8(13) . .
C101 C101 C102 S6 12(2) 2_656 .
O21 S6 C102 C101 -145.4(14) . .
O23 S6 C102 C101 -22(2) . .
O22 S6 C102 C101 92.5(15) . .
O21 S6 C102 C103 47.4(16) . .
O23 S6 C102 C103 170.6(17) . .
O22 S6 C102 C103 -74.7(14) . .
C101 C102 C103 C104 9(2) . .
S6 C102 C103 C104 177.2(12) . .
C101 C102 C103 C111 -178.5(12) . .
S6 C102 C103 C111 -10.4(19) . .
C111 C103 C104 C110 -179.9(13) . .
C102 C103 C104 C110 -7(2) . .
C110 C105 C106 C107 1(2) . .
C105 C106 C107 C108 2(3) . .
C106 C107 C108 C109 -3(2) . .
C102 C101 C109 C110 1(2) . .
C101 C101 C109 C110 175.4(15) 2_656 .
C102 C101 C109 C108 -175.6(14) . .
C101 C101 C109 C108 -1(2) 2_656 .
C107 C108 C109 C110 1(2) . .
C107 C108 C109 C101 177.5(14) . .
C101 C109 C110 C104 2(2) . .
C108 C109 C110 C104 178.2(14) . .
C101 C109 C110 C105 -174.7(14) . .
C108 C109 C110 C105 2(2) . .
C103 C104 C110 C109 2(2) . .
C103 C104 C110 C105 178.2(14) . .
C106 C105 C110 C109 -3(2) . .
C106 C105 C110 C104 -179.6(15) . .
C104 C103 C111 C112 77.5(18) . .
C102 C103 C111 C112 -94.9(14) . .
C104 C103 C111 C116 -95.3(14) . .
C102 C103 C111 C116 92.3(17) . .
C116 C111 C112 C113 -2.5(18) . .
C103 C111 C112 C113 -175.6(13) . .
C111 C112 C113 C114 -4(2) . .
C112 C113 C114 C115 6.6(17) . .
C112 C113 C114 C117 -175.8(11) . .
C113 C114 C115 C116 -3.0(16) . .
C117 C114 C115 C116 179.6(11) . .
C114 C115 C116 C111 -3.3(19) . .
C112 C111 C116 C115 5.9(18) . .
C103 C111 C116 C115 179.2(12) . .
C115 C114 C117 C118 -130.0(16) . .
C113 C114 C117 C118 52.7(18) . .
C115 C114 C117 C120 111.0(15) . .
C113 C114 C117 C120 -66.3(16) . .
C115 C114 C117 C119 -4.7(15) . .
C113 C114 C117 C119 178.0(12) . .

loop_
_platon_squeeze_void_nr
_platon_squeeze_void_average_x
_platon_squeeze_void_average_y
_platon_squeeze_void_average_z
_platon_squeeze_void_volume
_platon_squeeze_void_count_electrons
_platon_squeeze_void_content
1 0.004 0.612 -0.002 5511 607 ' '
